data_4348861
loop_
_publ_author_name
'Zhong, Fei'
'Yang, Xiaodong'
'Shen, Lingyi'
'Zhao, Yanxia'
'Ma, Hongwei'
'Wu, Biao'
'Yang, Xiao-Juan'

_publ_section_title
;
 Multinuclear Alkali Metal Complexes of a Triphenylene-Based Hexamine and
 the Transmetalation to Tris(N-heterocyclic tetrylenes) (Ge, Sn, Pb).
;
_journal_issue 17
_journal_name_full 'Inorganic chemistry'
_journal_page_first 9112
_journal_page_last 9120
_journal_paper_doi 10.1021/acs.inorgchem.6b01743
_journal_volume 55
_journal_year 2016
_chemical_formula_moiety
'2(C98 H129 N6 Na O4), 2(C98 H132 N6 Na O4), 3(C6), 2(C12 H27 Na O6), 2(C4 H10 O2), 2(C10.5 Na O6.2)'
_chemical_formula_sum 'C466 H710 N24 Na8 O44'
_chemical_formula_weight 7536.46
_space_group_crystal_system triclinic
_space_group_IT_number 2
_space_group_name_Hall '-P 1'
_space_group_name_H-M_alt 'P -1'
_atom_sites_solution_hydrogens geom
_atom_sites_solution_primary direct
_atom_sites_solution_secondary difmap
_audit_creation_date 2016-07-15
_audit_creation_method
;
  Olex2 1.1
  (compiled 2011.11.01 svn.r2039, GUI svn.r3906)
;
_cell_angle_alpha 89.694(4)
_cell_angle_beta 88.260(4)
_cell_angle_gamma 70.273(4)
_cell_formula_units_Z 1
_cell_length_a 18.473(5)
_cell_length_b 23.229(6)
_cell_length_c 28.377(7)
_cell_measurement_reflns_used 9972
_cell_measurement_temperature 153(2)
_cell_measurement_theta_max 22.81
_cell_measurement_theta_min 2.34
_cell_volume 11457(5)
_computing_cell_refinement 'Bruker SMART'
_computing_data_collection 'Bruker SMART APEX II'
_computing_data_reduction 'Bruker SAINT'
_computing_molecular_graphics
;
O. V. Dolomanov, L. J. Bourhis, R. J. Gildea, J. A. K. Howard and H. Puschmann,
OLEX2: a complete structure solution, refinement and analysis program.
J. Appl. Cryst. (2009). 42, 339-341.
;
_computing_publication_material
;
O. V. Dolomanov, L. J. Bourhis, R. J. Gildea, J. A. K. Howard and H. Puschmann,
OLEX2: a complete structure solution, refinement and analysis program.
J. Appl. Cryst. (2009). 42, 339-341.
;
_computing_structure_refinement
;
XL, G.M. Sheldrick, Acta Cryst.
(2008). A64, 112-122
;
_computing_structure_solution 'SHELXL-2014/7 (Sheldrick, 2014)'
_diffrn_ambient_temperature 153.0
_diffrn_detector_area_resol_mean 'fine-focus sealed tube'
_diffrn_measured_fraction_theta_full 0.957
_diffrn_measured_fraction_theta_max 0.957
_diffrn_measurement_device_type 'Bruker APEX-II CCD'
_diffrn_measurement_method '\f and \w scans'
_diffrn_radiation_monochromator graphite
_diffrn_radiation_type 'MO K\a'
_diffrn_radiation_wavelength 0.71073
_diffrn_reflns_av_R_equivalents 0.1211
_diffrn_reflns_av_unetI/netI 0.2408
_diffrn_reflns_Laue_measured_fraction_full 0.957
_diffrn_reflns_Laue_measured_fraction_max 0.957
_diffrn_reflns_limit_h_max 20
_diffrn_reflns_limit_h_min -21
_diffrn_reflns_limit_k_max 27
_diffrn_reflns_limit_k_min -27
_diffrn_reflns_limit_l_max 33
_diffrn_reflns_limit_l_min -33
_diffrn_reflns_number 68607
_diffrn_reflns_point_group_measured_fraction_full 0.957
_diffrn_reflns_point_group_measured_fraction_max 0.957
_diffrn_reflns_theta_full 24.652
_diffrn_reflns_theta_max 24.652
_diffrn_reflns_theta_min 1.881
_diffrn_source_current 30.0
_diffrn_source_power 1.5
_diffrn_source_voltage 50.0
_exptl_absorpt_coefficient_mu 0.075
_exptl_absorpt_correction_type multi-scan
_exptl_absorpt_process_details SADABS
_exptl_crystal_colour orange
_exptl_crystal_density_diffrn 1.092
_exptl_crystal_density_meas 1.095
_exptl_crystal_description block
_exptl_crystal_F_000 4114
_exptl_crystal_size_max 0.300
_exptl_crystal_size_mid 0.250
_exptl_crystal_size_min 0.250
_exptl_transmission_factor_max 0.7652
_exptl_transmission_factor_min 0.4380
_refine_diff_density_max 0.557
_refine_diff_density_min -0.468
_refine_diff_density_rms 0.067
_refine_ls_extinction_method none
_refine_ls_goodness_of_fit_ref 1.021
_refine_ls_hydrogen_treatment constr
_refine_ls_matrix_type full
_refine_ls_number_parameters 2574
_refine_ls_number_reflns 37157
_refine_ls_number_restraints 0
_refine_ls_restrained_S_all 1.021
_refine_ls_R_factor_all 0.2488
_refine_ls_R_factor_gt 0.1047
_refine_ls_shift/su_max 0.006
_refine_ls_shift/su_mean 0.000
_refine_ls_structure_factor_coef Fsqd
_refine_ls_weighting_details 'w=1/[\s^2^(Fo^2^)+(0.0200P)^2^+26.3974P] where P=(Fo^2^+2Fc^2^)/3'
_refine_ls_weighting_scheme calc
_refine_ls_wR_factor_gt 0.2111
_refine_ls_wR_factor_ref 0.2635
_reflns_Friedel_coverage 0.000
_reflns_number_gt 13781
_reflns_number_total 37157
_reflns_threshold_expression 'I > 2\s(I)'
_cod_data_source_file ic6b01743_si_002.cif
_cod_data_source_block 1
_cod_database_code 4348861
_shelx_estimated_absorpt_t_max 0.981
_shelx_estimated_absorpt_t_min 0.978
_shelx_shelxl_version_number 2014/7
_shelx_space_group_comment
;
The symmetry employed for this shelxl refinement is uniquely defined
by the following loop, which should always be used as a source of
symmetry information in preference to the above space-group names.
They are only intended as comments.
;

loop_
_space_group_symop_operation_xyz
'x, y, z'
'-x, -y, -z'

loop_
_atom_site_label
_atom_site_type_symbol
_atom_site_fract_x
_atom_site_fract_y
_atom_site_fract_z
_atom_site_U_iso_or_equiv
_atom_site_adp_type
_atom_site_occupancy
_atom_site_site_symmetry_order
_atom_site_calc_flag
_atom_site_refinement_flags_posn
_atom_site_refinement_flags_adp
_atom_site_refinement_flags_occupancy
C1 C 1.0605(3) 0.2456(2) 0.36467(19) 0.0208(13) Uani 1 1 d . . .
C2 C 0.9999(3) 0.2277(2) 0.38692(18) 0.0176(12) Uani 1 1 d . . .
C3 C 0.9558(3) 0.2040(2) 0.36093(17) 0.0182(13) Uani 1 1 d . . .
H3 H 0.9175 0.1916 0.3768 0.022 Uiso 1 1 calc R U .
C4 C 0.9642(3) 0.1970(2) 0.31161(18) 0.0185(13) Uani 1 1 d . . .
C5 C 1.0246(3) 0.2123(2) 0.28837(19) 0.0206(13) Uani 1 1 d . . .
C6 C 1.0697(3) 0.2367(2) 0.31602(19) 0.0226(13) Uani 1 1 d . . .
H6 H 1.1092 0.2477 0.3003 0.027 Uiso 1 1 calc R U .
C7 C 1.1119(3) 0.2116(3) 0.16490(18) 0.0237(14) Uani 1 1 d . . .
C8 C 1.0721(3) 0.1787(2) 0.14124(19) 0.0228(13) Uani 1 1 d . . .
C9 C 1.0156(3) 0.1614(2) 0.16338(18) 0.0238(14) Uani 1 1 d . . .
H9 H 0.9882 0.1412 0.1458 0.029 Uiso 1 1 calc R U .
C10 C 0.9975(3) 0.1734(2) 0.21255(17) 0.0195(13) Uani 1 1 d . . .
C11 C 1.0392(3) 0.2029(2) 0.23756(18) 0.0188(13) Uani 1 1 d . . .
C12 C 1.0949(3) 0.2224(3) 0.21335(18) 0.0240(14) Uani 1 1 d . . .
H12 H 1.1217 0.2436 0.2304 0.029 Uiso 1 1 calc R U .
C13 C 0.8126(3) 0.1290(2) 0.28121(18) 0.0221(13) Uani 1 1 d . . .
C14 C 0.8327(3) 0.1123(2) 0.23298(18) 0.0199(13) Uani 1 1 d . . .
C15 C 0.8926(3) 0.1264(2) 0.21252(18) 0.0228(13) Uani 1 1 d . . .
H15 H 0.9055 0.1153 0.1804 0.027 Uiso 1 1 calc R U .
C16 C 0.9363(3) 0.1560(2) 0.23560(18) 0.0181(13) Uani 1 1 d . . .
C17 C 0.9186(3) 0.1695(2) 0.28429(18) 0.0218(13) Uani 1 1 d . . .
C18 C 0.8551(3) 0.1571(2) 0.30479(19) 0.0217(13) Uani 1 1 d . . .
H18 H 0.8410 0.1689 0.3367 0.026 Uiso 1 1 calc R U .
C19 C 1.1720(3) 0.2736(3) 0.3735(2) 0.0306(15) Uani 1 1 d . . .
C20 C 1.1701(4) 0.3248(3) 0.3460(2) 0.0365(16) Uani 1 1 d . . .
C21 C 1.2403(4) 0.3295(3) 0.3296(3) 0.054(2) Uani 1 1 d . . .
H21 H 1.2400 0.3625 0.3096 0.064 Uiso 1 1 calc R U .
C22 C 1.3086(4) 0.2878(4) 0.3416(3) 0.070(3) Uani 1 1 d . . .
H22 H 1.3554 0.2929 0.3311 0.083 Uiso 1 1 calc R U .
C23 C 1.3103(4) 0.2382(4) 0.3690(3) 0.056(2) Uani 1 1 d . . .
H23 H 1.3585 0.2091 0.3768 0.067 Uiso 1 1 calc R U .
C24 C 1.2438(4) 0.2301(3) 0.3852(2) 0.0380(16) Uani 1 1 d . . .
C25 C 1.0959(4) 0.3740(3) 0.3338(2) 0.0409(17) Uani 1 1 d . . .
H25 H 1.0529 0.3591 0.3436 0.049 Uiso 1 1 calc R U .
C26 C 1.0864(4) 0.4315(3) 0.3624(3) 0.061(2) Uani 1 1 d . . .
H26A H 1.0856 0.4223 0.3961 0.091 Uiso 1 1 calc R U .
H26B H 1.0380 0.4633 0.3545 0.091 Uiso 1 1 calc R U .
H26C H 1.1295 0.4460 0.3550 0.091 Uiso 1 1 calc R U .
C27 C 1.0894(4) 0.3873(3) 0.2816(2) 0.058(2) Uani 1 1 d . . .
H27A H 1.1239 0.4097 0.2721 0.087 Uiso 1 1 calc R U .
H27B H 1.0362 0.4121 0.2748 0.087 Uiso 1 1 calc R U .
H27C H 1.1037 0.3487 0.2639 0.087 Uiso 1 1 calc R U .
C28 C 1.2452(4) 0.1740(3) 0.4133(2) 0.0404(17) Uani 1 1 d . . .
H28 H 1.2021 0.1878 0.4373 0.048 Uiso 1 1 calc R U .
C29 C 1.2291(4) 0.1279(3) 0.3829(2) 0.0497(19) Uani 1 1 d . . .
H29A H 1.1846 0.1483 0.3637 0.074 Uiso 1 1 calc R U .
H29B H 1.2180 0.0971 0.4028 0.074 Uiso 1 1 calc R U .
H29C H 1.2741 0.1080 0.3623 0.074 Uiso 1 1 calc R U .
C30 C 1.3188(4) 0.1434(3) 0.4405(3) 0.064(2) Uani 1 1 d . . .
H30A H 1.3121 0.1107 0.4602 0.095 Uiso 1 1 calc R U .
H30B H 1.3291 0.1739 0.4605 0.095 Uiso 1 1 calc R U .
H30C H 1.3621 0.1261 0.4181 0.095 Uiso 1 1 calc R U .
C31 C 0.9528(3) 0.2005(3) 0.46324(19) 0.0279(14) Uani 1 1 d . . .
C32 C 0.8731(4) 0.2274(3) 0.4706(2) 0.0355(16) Uani 1 1 d . . .
C33 C 0.8368(4) 0.1972(3) 0.5009(2) 0.0469(19) Uani 1 1 d . . .
H33 H 0.7828 0.2144 0.5063 0.056 Uiso 1 1 calc R U .
C34 C 0.8755(5) 0.1447(4) 0.5225(2) 0.052(2) Uani 1 1 d . . .
H34 H 0.8491 0.1263 0.5437 0.062 Uiso 1 1 calc R U .
C35 C 0.9536(4) 0.1175(3) 0.5139(2) 0.0458(19) Uani 1 1 d . . .
H35 H 0.9803 0.0798 0.5287 0.055 Uiso 1 1 calc R U .
C36 C 0.9939(3) 0.1442(3) 0.4840(2) 0.0325(15) Uani 1 1 d . . .
C37 C 0.8282(4) 0.2882(3) 0.4484(2) 0.0388(17) Uani 1 1 d . . .
H37 H 0.8631 0.2991 0.4251 0.047 Uiso 1 1 calc R U .
C38 C 0.8027(4) 0.3378(3) 0.4853(2) 0.061(2) Uani 1 1 d . . .
H38A H 0.7703 0.3272 0.5094 0.092 Uiso 1 1 calc R U .
H38B H 0.7733 0.3766 0.4706 0.092 Uiso 1 1 calc R U .
H38C H 0.8480 0.3421 0.5000 0.092 Uiso 1 1 calc R U .
C39 C 0.7594(4) 0.2842(3) 0.4224(3) 0.059(2) Uani 1 1 d . . .
H39A H 0.7227 0.2763 0.4450 0.088 Uiso 1 1 calc R U .
H39B H 0.7766 0.2509 0.3993 0.088 Uiso 1 1 calc R U .
H39C H 0.7344 0.3229 0.4062 0.088 Uiso 1 1 calc R U .
C40 C 1.0792(4) 0.1138(3) 0.4737(2) 0.0366(16) Uani 1 1 d . . .
H40 H 1.0913 0.1281 0.4421 0.044 Uiso 1 1 calc R U .
C41 C 1.1041(4) 0.0439(3) 0.4719(2) 0.052(2) Uani 1 1 d . . .
H41A H 1.1029 0.0281 0.5039 0.079 Uiso 1 1 calc R U .
H41B H 1.1565 0.0272 0.4584 0.079 Uiso 1 1 calc R U .
H41C H 1.0689 0.0317 0.4523 0.079 Uiso 1 1 calc R U .
C42 C 1.1264(4) 0.1335(3) 0.5102(2) 0.0444(18) Uani 1 1 d . . .
H42A H 1.1149 0.1779 0.5085 0.067 Uiso 1 1 calc R U .
H42B H 1.1814 0.1126 0.5035 0.067 Uiso 1 1 calc R U .
H42C H 1.1130 0.1226 0.5419 0.067 Uiso 1 1 calc R U .
C43 C 1.2085(4) 0.2599(3) 0.1592(2) 0.0315(16) Uani 1 1 d . . .
C44 C 1.1933(4) 0.3218(3) 0.1512(2) 0.0461(19) Uani 1 1 d . . .
C45 C 1.2467(5) 0.3497(4) 0.1647(3) 0.059(2) Uani 1 1 d . . .
H45 H 1.2371 0.3919 0.1589 0.071 Uiso 1 1 calc R U .
C46 C 1.3131(5) 0.3150(4) 0.1865(3) 0.069(2) Uani 1 1 d . . .
H46 H 1.3505 0.3327 0.1945 0.083 Uiso 1 1 calc R U .
C47 C 1.3241(4) 0.2559(4) 0.1962(3) 0.059(2) Uani 1 1 d . . .
H47 H 1.3692 0.2334 0.2124 0.070 Uiso 1 1 calc R U .
C48 C 1.2740(4) 0.2255(3) 0.1842(2) 0.0372(17) Uani 1 1 d . . .
C49 C 1.1173(4) 0.3608(3) 0.1292(2) 0.051(2) Uani 1 1 d . . .
H49 H 1.0799 0.3390 0.1361 0.062 Uiso 1 1 calc R U .
C50 C 1.0810(6) 0.4237(4) 0.1490(3) 0.107(4) Uani 1 1 d . . .
H50A H 1.1093 0.4500 0.1371 0.161 Uiso 1 1 calc R U .
H50B H 1.0825 0.4222 0.1835 0.161 Uiso 1 1 calc R U .
H50C H 1.0274 0.4404 0.1394 0.161 Uiso 1 1 calc R U .
C51 C 1.1245(5) 0.3633(4) 0.0779(3) 0.090(3) Uani 1 1 d . . .
H51A H 1.1505 0.3925 0.0692 0.135 Uiso 1 1 calc R U .
H51B H 1.0732 0.3765 0.0646 0.135 Uiso 1 1 calc R U .
H51C H 1.1547 0.3226 0.0657 0.135 Uiso 1 1 calc R U .
C52 C 1.2898(4) 0.1604(3) 0.1967(2) 0.0460(18) Uani 1 1 d . . .
H52 H 1.2446 0.1492 0.1871 0.055 Uiso 1 1 calc R U .
C53 C 1.3601(4) 0.1181(3) 0.1708(3) 0.058(2) Uani 1 1 d . . .
H53A H 1.3521 0.1217 0.1367 0.088 Uiso 1 1 calc R U .
H53B H 1.3686 0.0758 0.1805 0.088 Uiso 1 1 calc R U .
H53C H 1.4051 0.1293 0.1782 0.088 Uiso 1 1 calc R U .
C54 C 1.2972(5) 0.1508(4) 0.2490(3) 0.069(2) Uani 1 1 d . . .
H54A H 1.3440 0.1576 0.2591 0.104 Uiso 1 1 calc R U .
H54B H 1.3003 0.1089 0.2566 0.104 Uiso 1 1 calc R U .
H54C H 1.2523 0.1797 0.2655 0.104 Uiso 1 1 calc R U .
C55 C 1.0511(3) 0.1504(3) 0.05913(19) 0.0285(15) Uani 1 1 d . . .
C56 C 1.0513(4) 0.0898(3) 0.0592(2) 0.0378(17) Uani 1 1 d . . .
C57 C 1.0040(4) 0.0749(4) 0.0266(2) 0.051(2) Uani 1 1 d . . .
H57 H 0.9992 0.0354 0.0278 0.061 Uiso 1 1 calc R U .
C58 C 0.9650(4) 0.1153(4) -0.0063(2) 0.054(2) Uani 1 1 d . . .
H58 H 0.9350 0.1037 -0.0285 0.065 Uiso 1 1 calc R U .
C59 C 0.9697(4) 0.1728(4) -0.0072(2) 0.0463(19) Uani 1 1 d . . .
H59 H 0.9442 0.2001 -0.0312 0.056 Uiso 1 1 calc R U .
C60 C 1.0101(3) 0.1927(3) 0.0256(2) 0.0361(16) Uani 1 1 d . . .
C61 C 1.1719(4) 0.0008(4) 0.0612(3) 0.067(2) Uani 1 1 d . . .
H61A H 1.1533 -0.0162 0.0345 0.100 Uiso 1 1 calc R U .
H61B H 1.2040 -0.0326 0.0806 0.100 Uiso 1 1 calc R U .
H61C H 1.2024 0.0255 0.0495 0.100 Uiso 1 1 calc R U .
C62 C 1.1018(4) 0.0418(3) 0.0916(2) 0.0402(17) Uani 1 1 d . . .
H62 H 1.1213 0.0629 0.1163 0.048 Uiso 1 1 calc R U .
C63 C 1.0595(4) 0.0024(3) 0.1162(3) 0.062(2) Uani 1 1 d . . .
H63A H 1.0129 0.0291 0.1327 0.093 Uiso 1 1 calc R U .
H63B H 1.0934 -0.0247 0.1390 0.093 Uiso 1 1 calc R U .
H63C H 1.0453 -0.0222 0.0926 0.093 Uiso 1 1 calc R U .
C64 C 1.0104(4) 0.2579(3) 0.0255(2) 0.0441(18) Uani 1 1 d . . .
H64 H 1.0637 0.2562 0.0326 0.053 Uiso 1 1 calc R U .
C65 C 0.9570(5) 0.2943(4) 0.0654(3) 0.073(3) Uani 1 1 d . . .
H65A H 0.9037 0.2981 0.0591 0.109 Uiso 1 1 calc R U .
H65B H 0.9612 0.3352 0.0674 0.109 Uiso 1 1 calc R U .
H65C H 0.9719 0.2730 0.0954 0.109 Uiso 1 1 calc R U .
C66 C 0.9899(4) 0.2906(4) -0.0205(3) 0.074(3) Uani 1 1 d . . .
H66A H 1.0241 0.2666 -0.0457 0.111 Uiso 1 1 calc R U .
H66B H 0.9959 0.3309 -0.0184 0.111 Uiso 1 1 calc R U .
H66C H 0.9365 0.2957 -0.0274 0.111 Uiso 1 1 calc R U .
C67 C 0.7281(3) 0.1276(3) 0.3503(2) 0.0305(15) Uani 1 1 d . . .
C68 C 0.6574(4) 0.1735(3) 0.3606(2) 0.0408(17) Uani 1 1 d . . .
C69 C 0.6355(4) 0.1838(3) 0.4086(2) 0.051(2) Uani 1 1 d . . .
H69 H 0.5882 0.2149 0.4168 0.062 Uiso 1 1 calc R U .
C70 C 0.6790(4) 0.1513(4) 0.4435(3) 0.054(2) Uani 1 1 d . . .
H70 H 0.6623 0.1597 0.4755 0.065 Uiso 1 1 calc R U .
C71 C 0.7484(4) 0.1054(3) 0.4322(2) 0.051(2) Uani 1 1 d . . .
H71 H 0.7791 0.0828 0.4568 0.061 Uiso 1 1 calc R U .
C72 C 0.7736(4) 0.0920(3) 0.3858(2) 0.0324(15) Uani 1 1 d . . .
C73 C 0.8467(4) 0.0384(3) 0.3740(2) 0.0416(17) Uani 1 1 d . . .
H73 H 0.8583 0.0391 0.3394 0.050 Uiso 1 1 calc R U .
C74 C 0.8348(4) -0.0215(3) 0.3853(3) 0.057(2) Uani 1 1 d . . .
H74A H 0.8175 -0.0212 0.4183 0.086 Uiso 1 1 calc R U .
H74B H 0.8834 -0.0553 0.3801 0.086 Uiso 1 1 calc R U .
H74C H 0.7958 -0.0269 0.3648 0.086 Uiso 1 1 calc R U .
C75 C 0.9162(4) 0.0436(3) 0.4008(3) 0.0513(19) Uani 1 1 d . . .
H75A H 0.9054 0.0440 0.4348 0.077 Uiso 1 1 calc R U .
H75B H 0.9250 0.0816 0.3917 0.077 Uiso 1 1 calc R U .
H75C H 0.9622 0.0086 0.3927 0.077 Uiso 1 1 calc R U .
C76 C 0.6089(4) 0.2136(4) 0.3237(3) 0.059(2) Uani 1 1 d . . .
H76 H 0.6315 0.1964 0.2922 0.071 Uiso 1 1 calc R U .
C77 C 0.5272(4) 0.2144(5) 0.3261(3) 0.096(3) Uani 1 1 d . . .
H77A H 0.5267 0.1724 0.3249 0.144 Uiso 1 1 calc R U .
H77B H 0.4993 0.2375 0.2994 0.144 Uiso 1 1 calc R U .
H77C H 0.5022 0.2338 0.3557 0.144 Uiso 1 1 calc R U .
C78 C 0.6117(6) 0.2773(5) 0.3266(4) 0.116(4) Uani 1 1 d . . .
H78A H 0.5957 0.2937 0.3585 0.174 Uiso 1 1 calc R U .
H78B H 0.5768 0.3034 0.3038 0.174 Uiso 1 1 calc R U .
H78C H 0.6643 0.2765 0.3196 0.174 Uiso 1 1 calc R U .
C79 C 0.8303(3) 0.0346(3) 0.1751(2) 0.0283(15) Uani 1 1 d . . .
C80 C 0.8836(3) -0.0210(3) 0.1912(2) 0.0300(15) Uani 1 1 d . . .
C81 C 0.9192(4) -0.0663(3) 0.1581(3) 0.0430(18) Uani 1 1 d . . .
H81 H 0.9567 -0.1033 0.1679 0.052 Uiso 1 1 calc R U .
C82 C 0.9007(4) -0.0583(4) 0.1112(3) 0.049(2) Uani 1 1 d . . .
H82 H 0.9242 -0.0904 0.0892 0.059 Uiso 1 1 calc R U .
C83 C 0.8489(4) -0.0046(4) 0.0962(2) 0.051(2) Uani 1 1 d . . .
H83 H 0.8371 -0.0002 0.0638 0.061 Uiso 1 1 calc R U .
C84 C 0.8131(4) 0.0436(3) 0.1267(2) 0.0358(16) Uani 1 1 d . . .
C85 C 0.9027(3) -0.0312(3) 0.2427(2) 0.0339(16) Uani 1 1 d . . .
H85 H 0.8637 0.0020 0.2615 0.041 Uiso 1 1 calc R U .
C86 C 0.8988(4) -0.0922(3) 0.2597(2) 0.0492(19) Uani 1 1 d . . .
H86A H 0.8468 -0.0933 0.2555 0.074 Uiso 1 1 calc R U .
H86B H 0.9109 -0.0972 0.2932 0.074 Uiso 1 1 calc R U .
H86C H 0.9360 -0.1254 0.2415 0.074 Uiso 1 1 calc R U .
C87 C 0.9833(4) -0.0271(3) 0.2517(3) 0.057(2) Uani 1 1 d . . .
H87A H 1.0226 -0.0597 0.2342 0.086 Uiso 1 1 calc R U .
H87B H 0.9933 -0.0317 0.2855 0.086 Uiso 1 1 calc R U .
H87C H 0.9848 0.0128 0.2412 0.086 Uiso 1 1 calc R U .
C88 C 0.6861(4) 0.0945(4) 0.0893(3) 0.074(3) Uani 1 1 d . . .
H88A H 0.6959 0.0792 0.0568 0.111 Uiso 1 1 calc R U .
H88B H 0.6443 0.1340 0.0901 0.111 Uiso 1 1 calc R U .
H88C H 0.6713 0.0652 0.1090 0.111 Uiso 1 1 calc R U .
C89 C 0.7970(5) 0.1301(4) 0.0702(3) 0.078(3) Uani 1 1 d . . .
H89A H 0.8458 0.1319 0.0814 0.116 Uiso 1 1 calc R U .
H89B H 0.7627 0.1714 0.0631 0.116 Uiso 1 1 calc R U .
H89C H 0.8066 0.1047 0.0416 0.116 Uiso 1 1 calc R U .
C90 C 0.7593(4) 0.1022(3) 0.1083(2) 0.0472(19) Uani 1 1 d . . .
H90 H 0.7434 0.1319 0.1352 0.057 Uiso 1 1 calc R U .
C91 C 0.3618(3) 0.2652(3) 0.86209(19) 0.0233(14) Uani 1 1 d . . .
C92 C 0.4233(3) 0.2704(3) 0.88942(19) 0.0237(14) Uani 1 1 d . . .
C93 C 0.4759(3) 0.2919(3) 0.86518(19) 0.0256(14) Uani 1 1 d . . .
H93 H 0.5157 0.2983 0.8826 0.031 Uiso 1 1 calc R U .
C94 C 0.4740(3) 0.3048(2) 0.81660(18) 0.0191(13) Uani 1 1 d . . .
C95 C 0.4130(3) 0.2982(2) 0.79007(18) 0.0212(13) Uani 1 1 d . . .
C96 C 0.3571(3) 0.2789(2) 0.8153(2) 0.0245(14) Uani 1 1 d . . .
H96 H 0.3148 0.2754 0.7987 0.029 Uiso 1 1 calc R U .
C97 C 0.6479(3) 0.3521(2) 0.7952(2) 0.0268(14) Uani 1 1 d . . .
C98 C 0.6372(3) 0.3732(3) 0.7483(2) 0.0296(15) Uani 1 1 d . . .
C99 C 0.5748(3) 0.3689(2) 0.7244(2) 0.0259(14) Uani 1 1 d . . .
H99 H 0.5683 0.3825 0.6927 0.031 Uiso 1 1 calc R U .
C100 C 0.5209(3) 0.3452(2) 0.74503(19) 0.0217(13) Uani 1 1 d . . .
C101 C 0.5295(3) 0.3269(2) 0.7923(2) 0.0231(13) Uani 1 1 d . . .
C102 C 0.5946(3) 0.3302(2) 0.8164(2) 0.0247(14) Uani 1 1 d . . .
H102 H 0.6014 0.3167 0.8481 0.030 Uiso 1 1 calc R U .
C103 C 0.3907(3) 0.3462(3) 0.64448(19) 0.0252(14) Uani 1 1 d . . .
C104 C 0.3398(3) 0.3176(3) 0.6661(2) 0.0273(14) Uani 1 1 d . . .
C105 C 0.3494(3) 0.3023(3) 0.71301(19) 0.0249(14) Uani 1 1 d . . .
H105 H 0.3156 0.2841 0.7278 0.030 Uiso 1 1 calc R U .
C106 C 0.4071(3) 0.3123(2) 0.74046(19) 0.0221(13) Uani 1 1 d . . .
C107 C 0.4590(3) 0.3374(3) 0.71848(19) 0.0249(14) Uani 1 1 d . . .
C108 C 0.4494(3) 0.3540(3) 0.67016(19) 0.0249(14) Uani 1 1 d . . .
H108 H 0.4842 0.3709 0.6551 0.030 Uiso 1 1 calc R U .
C109 C 0.2330(3) 0.2553(3) 0.8667(2) 0.0369(17) Uani 1 1 d . . .
C110 C 0.2247(3) 0.2101(3) 0.8374(2) 0.0367(16) Uani 1 1 d . . .
C111 C 0.1516(4) 0.2183(4) 0.8207(2) 0.053(2) Uani 1 1 d . . .
H111 H 0.1444 0.1883 0.8005 0.064 Uiso 1 1 calc R U .
C112 C 0.0897(4) 0.2693(4) 0.8328(3) 0.061(2) Uani 1 1 d . . .
H112 H 0.0403 0.2738 0.8214 0.074 Uiso 1 1 calc R U .
C113 C 0.0990(4) 0.3136(4) 0.8614(3) 0.054(2) Uani 1 1 d . . .
H113 H 0.0556 0.3482 0.8699 0.064 Uiso 1 1 calc R U .
C114 C 0.1719(4) 0.3088(3) 0.8785(2) 0.0412(17) Uani 1 1 d . . .
C115 C 0.2912(4) 0.1544(3) 0.8231(2) 0.0430(18) Uani 1 1 d . . .
H115 H 0.3384 0.1570 0.8380 0.052 Uiso 1 1 calc R U .
C116 C 0.3061(4) 0.1493(3) 0.7693(2) 0.056(2) Uani 1 1 d . . .
H11A H 0.2575 0.1559 0.7536 0.083 Uiso 1 1 calc R U .
H11B H 0.3421 0.1085 0.7613 0.083 Uiso 1 1 calc R U .
H11C H 0.3282 0.1803 0.7589 0.083 Uiso 1 1 calc R U .
C117 C 0.2784(4) 0.0952(3) 0.8404(3) 0.059(2) Uani 1 1 d . . .
H11D H 0.2772 0.0946 0.8749 0.089 Uiso 1 1 calc R U .
H11E H 0.3204 0.0596 0.8283 0.089 Uiso 1 1 calc R U .
H11F H 0.2293 0.0941 0.8290 0.089 Uiso 1 1 calc R U .
C118 C 0.1821(4) 0.3584(3) 0.9072(2) 0.0475(19) Uani 1 1 d . . .
H118 H 0.2365 0.3568 0.9015 0.057 Uiso 1 1 calc R U .
C119 C 0.1729(4) 0.3478(4) 0.9593(2) 0.064(2) Uani 1 1 d . . .
H11G H 0.1207 0.3477 0.9662 0.097 Uiso 1 1 calc R U .
H11H H 0.1817 0.3806 0.9773 0.097 Uiso 1 1 calc R U .
H11I H 0.2103 0.3084 0.9681 0.097 Uiso 1 1 calc R U .
C120 C 0.1305(5) 0.4227(4) 0.8933(3) 0.081(3) Uani 1 1 d . . .
H12A H 0.1279 0.4255 0.8589 0.122 Uiso 1 1 calc R U .
H12B H 0.1519 0.4530 0.9051 0.122 Uiso 1 1 calc R U .
H12C H 0.0787 0.4308 0.9071 0.122 Uiso 1 1 calc R U .
C121 C 0.4757(4) 0.2688(3) 0.9660(2) 0.0320(15) Uani 1 1 d . . .
C122 C 0.4466(4) 0.3182(3) 0.9982(2) 0.0479(19) Uani 1 1 d . . .
C123 C 0.4969(5) 0.3269(4) 1.0304(3) 0.067(2) Uani 1 1 d . . .
H123 H 0.4786 0.3601 1.0521 0.080 Uiso 1 1 calc R U .
C124 C 0.5722(5) 0.2893(4) 1.0321(3) 0.070(2) Uani 1 1 d . . .
H124 H 0.6047 0.2954 1.0555 0.084 Uiso 1 1 calc R U .
C125 C 0.6002(4) 0.2428(3) 0.9999(2) 0.0502(19) Uani 1 1 d . . .
H125 H 0.6528 0.2177 1.0003 0.060 Uiso 1 1 calc R U .
C126 C 0.5529(4) 0.2320(3) 0.9669(2) 0.0325(15) Uani 1 1 d . . .
C127 C 0.3643(4) 0.3606(3) 0.9959(3) 0.052(2) Uani 1 1 d . . .
H127 H 0.3333 0.3358 0.9846 0.062 Uiso 1 1 calc R U .
C128 C 0.3308(5) 0.3863(4) 1.0440(3) 0.087(3) Uani 1 1 d . . .
H12D H 0.3317 0.3527 1.0652 0.131 Uiso 1 1 calc R U .
H12E H 0.2777 0.4137 1.0408 0.131 Uiso 1 1 calc R U .
H12F H 0.3616 0.4092 1.0570 0.131 Uiso 1 1 calc R U .
C129 C 0.3575(5) 0.4101(4) 0.9599(3) 0.087(3) Uani 1 1 d . . .
H12G H 0.3900 0.4339 0.9686 0.130 Uiso 1 1 calc R U .
H12H H 0.3038 0.4372 0.9588 0.130 Uiso 1 1 calc R U .
H12I H 0.3743 0.3914 0.9287 0.130 Uiso 1 1 calc R U .
C130 C 0.5849(4) 0.1779(3) 0.9334(2) 0.0357(16) Uani 1 1 d . . .
H130 H 0.5451 0.1810 0.9094 0.043 Uiso 1 1 calc R U .
C131 C 0.6582(4) 0.1781(3) 0.9068(2) 0.0489(19) Uani 1 1 d . . .
H13A H 0.6474 0.2161 0.8889 0.073 Uiso 1 1 calc R U .
H13B H 0.6759 0.1431 0.8851 0.073 Uiso 1 1 calc R U .
H13C H 0.6983 0.1752 0.9294 0.073 Uiso 1 1 calc R U .
C132 C 0.6015(4) 0.1165(3) 0.9583(3) 0.056(2) Uani 1 1 d . . .
H13D H 0.6375 0.1135 0.9836 0.083 Uiso 1 1 calc R U .
H13E H 0.6241 0.0832 0.9356 0.083 Uiso 1 1 calc R U .
H13F H 0.5534 0.1135 0.9717 0.083 Uiso 1 1 calc R U .
C133 C 0.7305(4) 0.3293(3) 0.8651(2) 0.0414(18) Uani 1 1 d . . .
C134 C 0.7877(4) 0.2709(3) 0.8688(3) 0.0473(19) Uani 1 1 d . . .
C135 C 0.8076(5) 0.2492(4) 0.9134(3) 0.067(2) Uani 1 1 d . . .
H135 H 0.8478 0.2110 0.9164 0.080 Uiso 1 1 calc R U .
C136 C 0.7737(6) 0.2786(5) 0.9526(4) 0.083(3) Uani 1 1 d . . .
H136 H 0.7894 0.2611 0.9826 0.100 Uiso 1 1 calc R U .
C137 C 0.7143(5) 0.3358(5) 0.9497(3) 0.071(3) Uani 1 1 d . . .
H137 H 0.6899 0.3569 0.9776 0.085 Uiso 1 1 calc R U .
C138 C 0.6918(4) 0.3611(4) 0.9054(3) 0.059(2) Uani 1 1 d . . .
C139 C 0.8259(4) 0.2345(3) 0.8259(3) 0.053(2) Uani 1 1 d . . .
H139 H 0.7917 0.2499 0.7986 0.063 Uiso 1 1 calc R U .
C140 C 0.8377(5) 0.1663(3) 0.8322(3) 0.078(3) Uani 1 1 d . . .
H14A H 0.8577 0.1444 0.8026 0.118 Uiso 1 1 calc R U .
H14B H 0.7884 0.1614 0.8410 0.118 Uiso 1 1 calc R U .
H14C H 0.8744 0.1495 0.8571 0.118 Uiso 1 1 calc R U .
C141 C 0.9031(4) 0.2433(4) 0.8144(4) 0.089(3) Uani 1 1 d . . .
H14D H 0.8952 0.2870 0.8114 0.134 Uiso 1 1 calc R U .
H14E H 0.9247 0.2224 0.7846 0.134 Uiso 1 1 calc R U .
H14F H 0.9388 0.2260 0.8397 0.134 Uiso 1 1 calc R U .
C142 C 0.6279(5) 0.4206(4) 0.9005(3) 0.079(3) Uani 1 1 d . . .
H142 H 0.6038 0.4192 0.8696 0.095 Uiso 1 1 calc R U .
C143 C 0.5634(7) 0.4272(7) 0.9405(5) 0.206(8) Uani 1 1 d . . .
H14G H 0.5862 0.4245 0.9715 0.309 Uiso 1 1 calc R U .
H14H H 0.5418 0.3943 0.9370 0.309 Uiso 1 1 calc R U .
H14I H 0.5225 0.4668 0.9375 0.309 Uiso 1 1 calc R U .
C144 C 0.6599(7) 0.4734(5) 0.8980(8) 0.251(11) Uani 1 1 d . . .
H14J H 0.6882 0.4738 0.9265 0.376 Uiso 1 1 calc R U .
H14K H 0.6174 0.5122 0.8954 0.376 Uiso 1 1 calc R U .
H14L H 0.6947 0.4679 0.8703 0.376 Uiso 1 1 calc R U .
C145 C 0.6812(4) 0.4265(3) 0.6838(3) 0.0399(17) Uani 1 1 d . . .
C146 C 0.6976(4) 0.3928(4) 0.6418(3) 0.054(2) Uani 1 1 d . . .
C147 C 0.6917(5) 0.4241(5) 0.5992(3) 0.082(3) Uani 1 1 d . . .
H147 H 0.7024 0.4016 0.5705 0.098 Uiso 1 1 calc R U .
C148 C 0.6706(6) 0.4868(5) 0.5979(4) 0.087(3) Uani 1 1 d . . .
H148 H 0.6678 0.5071 0.5685 0.105 Uiso 1 1 calc R U .
C149 C 0.6536(5) 0.5198(4) 0.6390(4) 0.073(3) Uani 1 1 d . . .
H149 H 0.6394 0.5630 0.6379 0.088 Uiso 1 1 calc R U .
C150 C 0.6568(4) 0.4914(4) 0.6822(3) 0.054(2) Uani 1 1 d . . .
C151 C 0.7244(4) 0.3240(3) 0.6425(3) 0.055(2) Uani 1 1 d . . .
H151 H 0.7212 0.3104 0.6758 0.065 Uiso 1 1 calc R U .
C152 C 0.6739(5) 0.2988(4) 0.6123(3) 0.072(2) Uani 1 1 d . . .
H15A H 0.6224 0.3095 0.6270 0.108 Uiso 1 1 calc R U .
H15B H 0.6971 0.2542 0.6099 0.108 Uiso 1 1 calc R U .
H15C H 0.6702 0.3166 0.5807 0.108 Uiso 1 1 calc R U .
C153 C 0.8092(4) 0.2961(4) 0.6240(3) 0.074(3) Uani 1 1 d . . .
H15D H 0.8136 0.3101 0.5917 0.110 Uiso 1 1 calc R U .
H15E H 0.8248 0.2513 0.6242 0.110 Uiso 1 1 calc R U .
H15F H 0.8427 0.3092 0.6444 0.110 Uiso 1 1 calc R U .
C154 C 0.6357(5) 0.5285(4) 0.7277(3) 0.074(3) Uani 1 1 d . . .
H154 H 0.6134 0.5054 0.7503 0.089 Uiso 1 1 calc R U .
C155 C 0.5758(6) 0.5917(4) 0.7220(4) 0.115(4) Uani 1 1 d . . .
H15G H 0.5651 0.6129 0.7526 0.173 Uiso 1 1 calc R U .
H15H H 0.5284 0.5876 0.7104 0.173 Uiso 1 1 calc R U .
H15I H 0.5954 0.6154 0.6994 0.173 Uiso 1 1 calc R U .
C156 C 0.7078(7) 0.5355(5) 0.7508(4) 0.131(4) Uani 1 1 d . . .
H15J H 0.7296 0.5600 0.7303 0.196 Uiso 1 1 calc R U .
H15K H 0.7464 0.4950 0.7552 0.196 Uiso 1 1 calc R U .
H15L H 0.6928 0.5560 0.7814 0.196 Uiso 1 1 calc R U .
C157 C 0.4391(3) 0.3646(3) 0.5661(2) 0.0317(15) Uani 1 1 d . . .
C158 C 0.4795(4) 0.3110(3) 0.5399(2) 0.0488(19) Uani 1 1 d . . .
C159 C 0.5368(4) 0.3149(4) 0.5077(3) 0.066(2) Uani 1 1 d . . .
H159 H 0.5640 0.2805 0.4885 0.079 Uiso 1 1 calc R U .
C160 C 0.5541(4) 0.3684(4) 0.5034(3) 0.058(2) Uani 1 1 d . . .
H160 H 0.5930 0.3702 0.4814 0.069 Uiso 1 1 calc R U .
C161 C 0.5163(4) 0.4181(3) 0.5303(2) 0.052(2) Uani 1 1 d . . .
H161 H 0.5300 0.4539 0.5275 0.062 Uiso 1 1 calc R U .
C162 C 0.4577(4) 0.4173(3) 0.5621(2) 0.0378(17) Uani 1 1 d . . .
C163 C 0.4121(4) 0.4742(3) 0.5906(2) 0.0423(17) Uani 1 1 d . . .
H163 H 0.3903 0.4606 0.6196 0.051 Uiso 1 1 calc R U .
C164 C 0.3455(5) 0.5136(4) 0.5620(3) 0.071(2) Uani 1 1 d . . .
H16A H 0.3653 0.5245 0.5321 0.106 Uiso 1 1 calc R U .
H16B H 0.3173 0.5509 0.5797 0.106 Uiso 1 1 calc R U .
H16C H 0.3107 0.4908 0.5556 0.106 Uiso 1 1 calc R U .
C165 C 0.4629(5) 0.5104(4) 0.6060(3) 0.081(3) Uani 1 1 d . . .
H16D H 0.4819 0.5266 0.5782 0.122 Uiso 1 1 calc R U .
H16E H 0.5066 0.4834 0.6232 0.122 Uiso 1 1 calc R U .
H16F H 0.4327 0.5442 0.6266 0.122 Uiso 1 1 calc R U .
C166 C 0.2355(3) 0.2806(3) 0.6544(2) 0.0310(15) Uani 1 1 d . . .
C167 C 0.2409(4) 0.2222(3) 0.6404(2) 0.0371(16) Uani 1 1 d . . .
C168 C 0.1842(4) 0.1974(3) 0.6552(3) 0.0487(19) Uani 1 1 d . . .
H168 H 0.1880 0.1574 0.6455 0.058 Uiso 1 1 calc R U .
C169 C 0.1230(4) 0.2312(4) 0.6838(3) 0.053(2) Uani 1 1 d . . .
H169 H 0.0850 0.2143 0.6939 0.064 Uiso 1 1 calc R U .
C170 C 0.1173(4) 0.2884(4) 0.6974(2) 0.0477(19) Uani 1 1 d . . .
H170 H 0.0743 0.3110 0.7167 0.057 Uiso 1 1 calc R U .
C171 C 0.1716(3) 0.3160(3) 0.6843(2) 0.0348(16) Uani 1 1 d . . .
C172 C 0.3101(4) 0.1853(3) 0.6105(2) 0.0486(19) Uani 1 1 d . . .
H172 H 0.3235 0.2148 0.5891 0.058 Uiso 1 1 calc R U .
C173 C 0.3800(4) 0.1564(4) 0.6416(3) 0.066(2) Uani 1 1 d . . .
H17A H 0.3924 0.1889 0.6580 0.099 Uiso 1 1 calc R U .
H17B H 0.4243 0.1326 0.6219 0.099 Uiso 1 1 calc R U .
H17C H 0.3678 0.1295 0.6649 0.099 Uiso 1 1 calc R U .
C174 C 0.2968(5) 0.1370(4) 0.5791(3) 0.081(3) Uani 1 1 d . . .
H17D H 0.2882 0.1050 0.5987 0.122 Uiso 1 1 calc R U .
H17E H 0.3422 0.1189 0.5583 0.122 Uiso 1 1 calc R U .
H17F H 0.2517 0.1560 0.5600 0.122 Uiso 1 1 calc R U .
C175 C 0.1609(4) 0.3808(3) 0.6977(2) 0.0423(17) Uani 1 1 d . . .
H175 H 0.2136 0.3838 0.6977 0.051 Uiso 1 1 calc R U .
C176 C 0.1181(7) 0.4244(4) 0.6610(4) 0.123(4) Uani 1 1 d . . .
H17G H 0.1435 0.4117 0.6301 0.184 Uiso 1 1 calc R U .
H17H H 0.1177 0.4656 0.6685 0.184 Uiso 1 1 calc R U .
H17I H 0.0651 0.4243 0.6604 0.184 Uiso 1 1 calc R U .
C177 C 0.1268(6) 0.3981(5) 0.7475(3) 0.109(4) Uani 1 1 d . . .
H17J H 0.0728 0.4005 0.7485 0.163 Uiso 1 1 calc R U .
H17K H 0.1301 0.4379 0.7562 0.163 Uiso 1 1 calc R U .
H17L H 0.1557 0.3670 0.7698 0.163 Uiso 1 1 calc R U .
C178 C 0.4626(5) 0.2523(4) 0.5469(3) 0.066(2) Uani 1 1 d . . .
H178 H 0.4170 0.2607 0.5690 0.079 Uiso 1 1 calc R U .
C179 C 0.5304(7) 0.2044(5) 0.5690(4) 0.121(4) Uani 1 1 d . . .
H17M H 0.5724 0.1891 0.5454 0.181 Uiso 1 1 calc R U .
H17N H 0.5146 0.1704 0.5804 0.181 Uiso 1 1 calc R U .
H17O H 0.5480 0.2226 0.5955 0.181 Uiso 1 1 calc R U .
C180 C 0.4441(6) 0.2287(5) 0.5022(4) 0.120(4) Uani 1 1 d . . .
H18K H 0.4012 0.2603 0.4877 0.179 Uiso 1 1 calc R U .
H18L H 0.4298 0.1924 0.5085 0.179 Uiso 1 1 calc R U .
H18M H 0.4893 0.2178 0.4806 0.179 Uiso 1 1 calc R U .
C181 C 0.9950(4) 0.2824(4) 0.5632(3) 0.069(2) Uani 1 1 d . . .
H18A H 1.0194 0.2538 0.5882 0.103 Uiso 1 1 calc R U .
H18B H 0.9643 0.2647 0.5442 0.103 Uiso 1 1 calc R U .
H18C H 0.9616 0.3210 0.5773 0.103 Uiso 1 1 calc R U .
C182 C 1.1014(5) 0.3153(6) 0.5618(3) 0.110(4) Uani 1 1 d . . .
H18D H 1.1169 0.2891 0.5899 0.132 Uiso 1 1 calc R U .
H18E H 1.0727 0.3575 0.5727 0.132 Uiso 1 1 calc R U .
C183 C 1.1717(5) 0.3144(5) 0.5332(3) 0.099(4) Uani 1 1 d . . .
H18F H 1.2058 0.3283 0.5530 0.119 Uiso 1 1 calc R U .
H18G H 1.2004 0.2721 0.5226 0.119 Uiso 1 1 calc R U .
C184 C 1.2184(5) 0.3562(4) 0.4707(3) 0.078(3) Uani 1 1 d . . .
H18H H 1.2439 0.3768 0.4912 0.118 Uiso 1 1 calc R U .
H18I H 1.2036 0.3798 0.4417 0.118 Uiso 1 1 calc R U .
H18J H 1.2537 0.3151 0.4629 0.118 Uiso 1 1 calc R U .
C185 C 0.2076(4) 0.1684(4) 0.9679(3) 0.068(2) Uani 1 1 d . . .
H18N H 0.2053 0.1311 0.9831 0.102 Uiso 1 1 calc R U .
H18O H 0.2131 0.1623 0.9337 0.102 Uiso 1 1 calc R U .
H18P H 0.1601 0.2024 0.9755 0.102 Uiso 1 1 calc R U .
C186 C 0.2653(4) 0.1944(4) 1.0347(2) 0.055(2) Uani 1 1 d . . .
H18Q H 0.2671 0.1567 1.0519 0.067 Uiso 1 1 calc R U .
H18R H 0.2152 0.2265 1.0423 0.067 Uiso 1 1 calc R U .
C187 C 0.3292(4) 0.2149(4) 1.0493(2) 0.061(2) Uani 1 1 d . . .
H18S H 0.3287 0.2514 1.0310 0.073 Uiso 1 1 calc R U .
H18T H 0.3226 0.2260 1.0832 0.073 Uiso 1 1 calc R U .
C188 C 0.4616(4) 0.1768(4) 1.0664(2) 0.062(2) Uani 1 1 d . . .
H18U H 0.4669 0.2157 1.0566 0.093 Uiso 1 1 calc R U .
H18V H 0.5100 0.1434 1.0596 0.093 Uiso 1 1 calc R U .
H18W H 0.4494 0.1781 1.1003 0.093 Uiso 1 1 calc R U .
C189 C 0.3865(5) 0.0361(4) 0.9989(3) 0.079(3) Uani 1 1 d . . .
H18X H 0.3366 0.0387 0.9864 0.119 Uiso 1 1 calc R U .
H18Y H 0.3783 0.0630 1.0264 0.119 Uiso 1 1 calc R U .
H18Z H 0.4143 -0.0061 1.0081 0.119 Uiso 1 1 calc R U .
C190 C 0.4433(5) 0.0156(4) 0.9228(3) 0.073(3) Uani 1 1 d . . .
H19A H 0.3937 0.0198 0.9084 0.087 Uiso 1 1 calc R U .
H19B H 0.4680 -0.0276 0.9321 0.087 Uiso 1 1 calc R U .
C191 C 0.4940(5) 0.0337(4) 0.8885(3) 0.070(2) Uani 1 1 d . . .
H19C H 0.5457 0.0247 0.9016 0.084 Uiso 1 1 calc R U .
H19D H 0.4996 0.0100 0.8589 0.084 Uiso 1 1 calc R U .
C192 C 0.4994(4) 0.1154(3) 0.8397(2) 0.057(2) Uani 1 1 d . . .
H19E H 0.5543 0.1048 0.8459 0.085 Uiso 1 1 calc R U .
H19F H 0.4766 0.1596 0.8352 0.085 Uiso 1 1 calc R U .
H19G H 0.4933 0.0941 0.8112 0.085 Uiso 1 1 calc R U .
C193 C 0.5232(6) 0.0199(5) 0.4883(4) 0.106(4) Uani 1 1 d . . .
C197 C 0.2762(5) 0.9871(4) 0.1794(3) 0.078(3) Uani 1 1 d . . .
H19H H 0.2542 0.9561 0.1701 0.117 Uiso 1 1 calc R U .
H19I H 0.3325 0.9695 0.1777 0.117 Uiso 1 1 calc R U .
H19J H 0.2591 1.0220 0.1580 0.117 Uiso 1 1 calc R U .
C198 C 0.1701(4) 1.0407(3) 0.2270(2) 0.051(2) Uani 1 1 d . . .
H19K H 0.1419 1.0143 0.2156 0.062 Uiso 1 1 calc R U .
H19L H 0.1598 1.0763 0.2058 0.062 Uiso 1 1 calc R U .
C199 C 0.1434(4) 1.0615(3) 0.2749(3) 0.061(2) Uani 1 1 d . . .
H19M H 0.1690 1.0902 0.2855 0.073 Uiso 1 1 calc R U .
H19N H 0.0872 1.0837 0.2754 0.073 Uiso 1 1 calc R U .
C200 C 0.1106(4) 1.0252(4) 0.3455(3) 0.067(2) Uani 1 1 d . . .
H20D H 0.1180 1.0591 0.3628 0.101 Uiso 1 1 calc R U .
H20E H 0.1219 0.9893 0.3660 0.101 Uiso 1 1 calc R U .
H20F H 0.0573 1.0372 0.3356 0.101 Uiso 1 1 calc R U .
C201 C 0.4367(5) 1.0104(4) 0.2922(4) 0.099(3) Uani 1 1 d . . .
C202 C 0.4069(5) 0.9764(4) 0.3680(3) 0.072(3) Uani 1 1 d . . .
H20G H 0.4158 1.0121 0.3824 0.086 Uiso 1 1 calc R U .
H20H H 0.4563 0.9419 0.3673 0.086 Uiso 1 1 calc R U .
C203 C 0.3489(7) 0.9594(5) 0.3976(3) 0.101(3) Uani 1 1 d . . .
H20I H 0.3721 0.9421 0.4277 0.122 Uiso 1 1 calc R U .
H20J H 0.3043 0.9966 0.4048 0.122 Uiso 1 1 calc R U .
C204 C 0.2774(5) 0.8961(4) 0.4056(3) 0.090(3) Uani 1 1 d . . .
H20K H 0.3039 0.8809 0.4349 0.135 Uiso 1 1 calc R U .
H20L H 0.2666 0.8628 0.3895 0.135 Uiso 1 1 calc R U .
H20M H 0.2289 0.9292 0.4129 0.135 Uiso 1 1 calc R U .
C205 C 0.1932(6) 0.8462(5) 0.2998(4) 0.106(4) Uani 1 1 d . . .
H20N H 0.1746 0.8233 0.2771 0.159 Uiso 1 1 calc R U .
H20O H 0.1521 0.8847 0.3078 0.159 Uiso 1 1 calc R U .
H20P H 0.2086 0.8219 0.3285 0.159 Uiso 1 1 calc R U .
C206 C 0.3196(5) 0.8071(4) 0.2655(3) 0.075(3) Uani 1 1 d . . .
H20Q H 0.3012 0.7784 0.2478 0.089 Uiso 1 1 calc R U .
H20R H 0.3470 0.7856 0.2933 0.089 Uiso 1 1 calc R U .
C207 C 0.3719(5) 0.8284(4) 0.2352(4) 0.089(3) Uani 1 1 d . . .
H20S H 0.4156 0.7925 0.2241 0.107 Uiso 1 1 calc R U .
H20T H 0.3440 0.8487 0.2071 0.107 Uiso 1 1 calc R U .
C208 C 0.4680(4) 0.8397(4) 0.2818(3) 0.069(2) Uani 1 1 d . . .
H20U H 0.4558 0.8187 0.3093 0.104 Uiso 1 1 calc R U .
H20V H 0.4909 0.8697 0.2920 0.104 Uiso 1 1 calc R U .
H20W H 0.5045 0.8097 0.2607 0.104 Uiso 1 1 calc R U .
C209 C 0.5737(7) 0.2193(6) 0.1816(4) 0.128(4) Uani 1 1 d . . .
H20A H 0.5606 0.2150 0.1489 0.193 Uiso 1 1 calc R U .
H20B H 0.6075 0.2439 0.1825 0.193 Uiso 1 1 calc R U .
H20C H 0.5265 0.2394 0.2003 0.193 Uiso 1 1 calc R U .
C210 C 0.5624(5) 0.1267(6) 0.2056(4) 0.095(3) Uani 1 1 d . . .
H21E H 0.5406 0.1235 0.1746 0.114 Uiso 1 1 calc R U .
H21F H 0.5194 0.1483 0.2277 0.114 Uiso 1 1 calc R U .
C211 C 0.6035(5) 0.0657(5) 0.2233(3) 0.081(3) Uani 1 1 d . . .
H21G H 0.5707 0.0398 0.2209 0.098 Uiso 1 1 calc R U .
H21H H 0.6509 0.0467 0.2038 0.098 Uiso 1 1 calc R U .
C212 C 0.6647(5) 0.0102(5) 0.2895(4) 0.098(3) Uani 1 1 d . . .
H21I H 0.6329 -0.0161 0.2894 0.147 Uiso 1 1 calc R U .
H21J H 0.6782 0.0154 0.3219 0.147 Uiso 1 1 calc R U .
H21K H 0.7117 -0.0087 0.2703 0.147 Uiso 1 1 calc R U .
C217 C 0.9065(14) 0.4682(7) 0.4396(8) 0.34(2) Uani 1 1 d . . .
H21A H 0.9467 0.4863 0.4317 0.407 Uiso 1 1 calc R U .
H21B H 0.8608 0.4903 0.4211 0.407 Uiso 1 1 calc R U .
C218 C 0.8885(9) 0.4777(6) 0.4824(8) 0.185(8) Uani 1 1 d . . .
H21C H 0.8402 0.4691 0.4888 0.222 Uiso 1 1 calc R U .
H21D H 0.8780 0.5216 0.4892 0.222 Uiso 1 1 calc R U .
C219 C 0.877(2) 0.4508(12) 0.5534(11) 0.329(19) Uani 1 1 d . . .
C220 C 0.9037(6) 0.3958(7) 0.3834(7) 0.171(9) Uani 1 1 d . . .
H22A H 0.8493 0.4009 0.3889 0.256 Uiso 1 1 calc R U .
H22B H 0.9313 0.3545 0.3714 0.256 Uiso 1 1 calc R U .
H22C H 0.9084 0.4259 0.3602 0.256 Uiso 1 1 calc R U .
C221 C 0.9079(17) 0.403(2) 0.203(2) 0.29(3) Uani 0.5 1 d . . P
C222 C 0.8723(16) 0.3445(12) 0.2598(7) 0.123(10) Uani 0.5 1 d . . P
C226 C 0.8304(14) 0.2822(10) 0.1684(13) 0.147(13) Uani 0.5 1 d . . P
C227 C 0.7501(10) 0.3133(11) 0.1083(9) 0.233(11) Uani 1 1 d . . .
C229 C 0.7014(14) 0.5320(12) 0.2592(10) 0.088(9) Uani 0.4 1 d . . P
C231 C 0.7539(8) 0.4146(7) 0.0729(4) 0.136(5) Uani 1 1 d . . .
C233 C 0.7365(9) 0.2676(8) 0.2210(8) 0.230(9) Uani 1 1 d . . .
C234 C 0.5182(5) 0.0199(4) 0.4393(3) 0.066(2) Uani 1 1 d . . .
C239 C 0.5545(8) 0.0577(7) 0.4180(5) 0.159(6) Uani 1 1 d . . .
C242 C 0.725(3) 0.558(2) 0.202(3) 0.36(5) Uani 0.5 1 d . . P
C243 C 0.578(4) 0.5215(18) 0.1913(17) 0.76(7) Uani 1 1 d . . .
O18' O 0.590(3) 0.514(3) 0.159(3) 0.59(8) Uani 0.4 1 d . . P
C245 C 0.8676(8) 0.4121(7) 0.8531(6) 0.173(7) Uani 1 1 d . . .
C246 C 0.8536(5) 0.3964(4) 0.7722(4) 0.081(3) Uani 1 1 d . . .
C247 C 0.9131(6) 0.4294(5) 0.8876(5) 0.107(4) Uani 1 1 d . . .
C248 C 0.8821(6) 0.3930(8) 0.7261(7) 0.186(7) Uani 1 1 d . . .
C249 C 0.9015(6) 0.4191(5) 0.8055(7) 0.150(6) Uani 1 1 d . . .
C250 C 0.8808(11) 0.4481(10) 0.9415(14) 0.41(2) Uani 1 1 d . . .
C42' C 0.691(3) 0.556(2) 0.1661(12) 0.21(3) Uani 0.5 1 d . . P
C21A C 0.9283(12) 0.3529(13) 0.1887(7) 0.086(7) Uani 0.5 1 d . . P
C24A C 0.6291(16) 0.4343(16) 0.0982(12) 0.091(11) Uani 0.3 1 d . . P
C223 C 0.735(2) 0.4836(17) 0.2912(9) 0.086(11) Uani 0.3 1 d . . P
N1 N 1.1041(3) 0.2664(2) 0.39371(16) 0.0273(12) Uani 1 1 d . . .
N2 N 0.9948(3) 0.2322(2) 0.43691(14) 0.0242(11) Uani 1 1 d . . .
H2 H 1.0174 0.2545 0.4516 0.029 Uiso 1 1 calc R U .
N3 N 1.1617(3) 0.2309(2) 0.13873(16) 0.0289(12) Uani 1 1 d . . .
N4 N 1.0937(3) 0.1681(2) 0.09344(15) 0.0292(12) Uani 1 1 d . . .
H4 H 1.1372 0.1727 0.0840 0.035 Uiso 1 1 calc R U .
N5 N 0.7508(3) 0.1141(2) 0.30203(15) 0.0289(12) Uani 1 1 d . . .
H5 H 0.7258 0.0961 0.2848 0.035 Uiso 1 1 calc R U .
N6 N 0.7907(3) 0.0804(2) 0.20926(15) 0.0265(12) Uani 1 1 d . . .
H6A H 0.7412 0.0886 0.2155 0.032 Uiso 1 1 calc R U .
N7 N 0.3068(3) 0.2467(2) 0.88717(16) 0.0316(13) Uani 1 1 d . . .
H7 H 0.3171 0.2300 0.9152 0.038 Uiso 1 1 calc R U .
N8 N 0.4217(3) 0.2562(2) 0.93604(15) 0.0257(11) Uani 1 1 d . . .
N9 N 0.7134(3) 0.3554(2) 0.81937(19) 0.0412(14) Uani 1 1 d . . .
H9A H 0.7433 0.3737 0.8059 0.049 Uiso 1 1 calc R U .
N10 N 0.6921(3) 0.3974(2) 0.72856(19) 0.0419(14) Uani 1 1 d . . .
H10 H 0.7336 0.3944 0.7442 0.050 Uiso 1 1 calc R U .
N11 N 0.3778(3) 0.3634(2) 0.59754(16) 0.0332(13) Uani 1 1 d . . .
H11 H 0.3308 0.3738 0.5870 0.040 Uiso 1 1 calc R U .
N12 N 0.2885(3) 0.3075(2) 0.63667(16) 0.0308(12) Uani 1 1 d . . .
Na1 Na 1.04016(18) 0.33303(13) 0.45687(9) 0.0586(8) Uani 1 1 d . . .
Na2 Na 0.72847(17) 0.41093(14) 0.19248(11) 0.0659(9) Uani 1 1 d . . .
Na3 Na 0.39555(13) 0.16241(11) 0.94759(8) 0.0404(6) Uani 1 1 d . . .
Na4 Na 0.29232(14) 0.94707(11) 0.29475(9) 0.0442(7) Uani 1 1 d . . .
O1 O 1.0533(3) 0.2936(2) 0.53379(16) 0.0536(13) Uani 1 1 d . . .
O2 O 1.1512(3) 0.3519(2) 0.49458(17) 0.0569(14) Uani 1 1 d . . .
O3 O 0.9463(8) 0.4415(6) 0.5147(8) 0.273(12) Uani 1 1 d . . .
O4 O 0.9345(8) 0.4045(4) 0.4245(4) 0.189(7) Uani 1 1 d . . .
O5 O 0.4304(3) 0.0546(2) 0.96363(18) 0.0571(14) Uani 1 1 d . . .
O6 O 0.4614(3) 0.0971(2) 0.87908(16) 0.0492(12) Uani 1 1 d . . .
O7 O 0.4008(3) 0.1666(2) 1.04110(16) 0.0545(13) Uani 1 1 d . . .
O8 O 0.2730(2) 0.1827(2) 0.98488(15) 0.0473(12) Uani 1 1 d . . .
O9 O 0.2513(3) 1.0069(2) 0.22657(15) 0.0467(12) Uani 1 1 d . . .
O10 O 0.1599(3) 1.0111(2) 0.30606(16) 0.0579(14) Uani 1 1 d . . .
O11 O 0.3827(3) 0.9911(2) 0.32100(19) 0.0655(15) Uani 1 1 d . . .
O12 O 0.3244(3) 0.9185(3) 0.37601(18) 0.0728(16) Uani 1 1 d . . .
O13 O 0.2566(3) 0.8588(2) 0.28002(19) 0.0677(15) Uani 1 1 d . . .
O14 O 0.4008(3) 0.8694(2) 0.25795(17) 0.0542(13) Uani 1 1 d . . .
O15 O 0.8614(5) 0.3766(4) 0.2046(5) 0.213(6) Uani 1 1 d . . .
O16 O 0.7194(13) 0.4248(11) 0.2748(5) 0.159(9) Uani 0.5 1 d . . P
O17 O 0.7172(7) 0.5138(4) 0.2006(6) 0.224(7) Uani 1 1 d . . .
O18 O 0.5921(4) 0.4503(4) 0.1804(3) 0.133(3) Uani 1 1 d . . .
O19 O 0.7061(12) 0.4289(11) 0.1089(7) 0.173(9) Uani 0.5 1 d . . P
O20 O 0.7329(5) 0.3093(3) 0.1846(3) 0.145(4) Uani 1 1 d . . .
O21 O 0.6126(3) 0.1596(3) 0.2008(2) 0.0860(19) Uani 1 1 d . . .
O22 O 0.6227(3) 0.0686(3) 0.2703(2) 0.0707(16) Uani 1 1 d . . .
O16' O 0.707(2) 0.3956(17) 0.2952(11) 0.20(2) Uani 0.3 1 d . . P
O19A O 0.7651(6) 0.3728(5) 0.1127(4) 0.059(3) Uani 0.5 1 d . . P
C244 C 0.5522(14) 0.4206(15) 0.1546(13) 0.39(2) Uani 1 1 d . . .
C21' C 0.8877(16) 0.3124(13) 0.1976(12) 0.158(12) Uani 0.5 1 d . . P
C23' C 0.8035(19) 0.3746(14) 0.2974(9) 0.165(13) Uani 0.5 1 d . . P
C26' C 0.7766(17) 0.2729(10) 0.1512(9) 0.093(7) Uani 0.5 1 d . . P

loop_
_atom_site_aniso_label
_atom_site_aniso_U_11
_atom_site_aniso_U_22
_atom_site_aniso_U_33
_atom_site_aniso_U_23
_atom_site_aniso_U_13
_atom_site_aniso_U_12
C1 0.017(3) 0.024(3) 0.022(3) -0.006(2) -0.006(3) -0.008(3)
C2 0.015(3) 0.019(3) 0.017(3) -0.005(2) -0.002(2) -0.004(2)
C3 0.018(3) 0.027(3) 0.011(3) -0.001(2) -0.001(2) -0.009(3)
C4 0.015(3) 0.025(3) 0.016(3) -0.005(2) -0.001(2) -0.007(3)
C5 0.014(3) 0.021(3) 0.025(3) -0.006(2) -0.003(3) -0.005(3)
C6 0.018(3) 0.034(4) 0.021(3) -0.002(3) 0.002(3) -0.015(3)
C7 0.025(3) 0.036(4) 0.015(3) -0.004(3) -0.006(3) -0.015(3)
C8 0.021(3) 0.031(4) 0.019(3) -0.006(3) -0.005(3) -0.013(3)
C9 0.032(4) 0.033(4) 0.012(3) -0.006(2) -0.007(3) -0.019(3)
C10 0.021(3) 0.036(4) 0.010(3) -0.003(2) -0.007(2) -0.020(3)
C11 0.019(3) 0.023(3) 0.016(3) -0.010(2) -0.003(2) -0.009(3)
C12 0.022(3) 0.044(4) 0.016(3) -0.004(3) -0.011(3) -0.023(3)
C13 0.025(3) 0.031(3) 0.016(3) -0.002(2) -0.001(3) -0.017(3)
C14 0.019(3) 0.031(3) 0.015(3) -0.008(2) -0.003(3) -0.015(3)
C15 0.023(3) 0.035(4) 0.012(3) -0.006(2) 0.000(3) -0.011(3)
C16 0.018(3) 0.027(3) 0.015(3) -0.007(2) -0.001(2) -0.014(3)
C17 0.021(3) 0.032(4) 0.014(3) -0.004(2) -0.004(3) -0.011(3)
C18 0.018(3) 0.033(4) 0.017(3) -0.010(2) 0.005(3) -0.013(3)
C19 0.022(4) 0.034(4) 0.036(4) -0.007(3) -0.007(3) -0.009(3)
C20 0.032(4) 0.041(4) 0.041(4) -0.007(3) -0.003(3) -0.018(3)
C21 0.049(5) 0.051(5) 0.075(6) 0.005(4) 0.006(4) -0.037(4)
C22 0.023(4) 0.063(6) 0.128(8) -0.005(5) 0.005(5) -0.023(4)
C23 0.019(4) 0.061(6) 0.087(6) -0.011(4) 0.001(4) -0.013(4)
C24 0.026(4) 0.048(4) 0.044(4) -0.007(3) -0.010(3) -0.017(3)
C25 0.036(4) 0.045(4) 0.046(4) 0.005(3) -0.007(3) -0.019(3)
C26 0.055(5) 0.047(5) 0.082(6) -0.011(4) -0.013(4) -0.020(4)
C27 0.067(6) 0.068(6) 0.044(5) 0.008(4) -0.012(4) -0.028(4)
C28 0.027(4) 0.040(4) 0.046(4) -0.004(3) -0.017(3) 0.001(3)
C29 0.037(4) 0.044(5) 0.063(5) -0.001(4) -0.013(4) -0.005(3)
C30 0.054(5) 0.060(5) 0.068(6) -0.004(4) -0.028(4) -0.006(4)
C31 0.027(4) 0.044(4) 0.013(3) -0.003(3) -0.006(3) -0.012(3)
C32 0.032(4) 0.059(5) 0.022(4) -0.003(3) -0.009(3) -0.025(4)
C33 0.039(4) 0.070(5) 0.037(4) -0.004(4) 0.006(4) -0.027(4)
C34 0.056(5) 0.080(6) 0.030(4) 0.014(4) 0.001(4) -0.037(5)
C35 0.064(5) 0.054(5) 0.024(4) 0.010(3) -0.012(4) -0.024(4)
C36 0.030(4) 0.048(4) 0.022(4) 0.002(3) -0.007(3) -0.017(3)
C37 0.028(4) 0.051(4) 0.033(4) -0.004(3) 0.001(3) -0.008(3)
C38 0.052(5) 0.073(6) 0.050(5) -0.007(4) -0.009(4) -0.009(4)
C39 0.034(4) 0.075(6) 0.058(5) -0.005(4) -0.011(4) -0.005(4)
C40 0.037(4) 0.048(4) 0.025(4) 0.006(3) -0.014(3) -0.013(3)
C41 0.062(5) 0.052(5) 0.042(5) 0.001(3) -0.008(4) -0.017(4)
C42 0.044(4) 0.049(5) 0.040(4) -0.001(3) -0.019(3) -0.013(4)
C43 0.040(4) 0.045(4) 0.022(4) -0.012(3) 0.010(3) -0.031(3)
C44 0.053(5) 0.048(5) 0.050(5) -0.010(3) 0.006(4) -0.035(4)
C45 0.072(6) 0.054(5) 0.071(6) -0.017(4) 0.010(5) -0.048(5)
C46 0.067(6) 0.081(7) 0.084(7) -0.012(5) -0.011(5) -0.055(6)
C47 0.046(5) 0.078(6) 0.062(6) -0.003(4) -0.007(4) -0.034(5)
C48 0.030(4) 0.061(5) 0.033(4) -0.002(3) -0.001(3) -0.030(4)
C49 0.063(5) 0.042(5) 0.049(5) 0.002(4) -0.011(4) -0.016(4)
C50 0.129(10) 0.094(8) 0.082(7) -0.010(6) 0.006(7) -0.015(7)
C51 0.072(7) 0.128(9) 0.057(6) 0.001(5) -0.007(5) -0.017(6)
C52 0.027(4) 0.067(5) 0.051(5) 0.004(4) -0.005(3) -0.025(4)
C53 0.040(5) 0.081(6) 0.051(5) 0.007(4) 0.001(4) -0.018(4)
C54 0.057(5) 0.091(7) 0.054(5) 0.013(4) -0.009(4) -0.017(5)
C55 0.028(4) 0.051(4) 0.012(3) -0.009(3) -0.001(3) -0.021(3)
C56 0.042(4) 0.058(5) 0.023(4) -0.018(3) 0.006(3) -0.029(4)
C57 0.060(5) 0.074(6) 0.035(4) -0.023(4) 0.001(4) -0.046(4)
C58 0.057(5) 0.095(7) 0.026(4) -0.001(4) -0.019(4) -0.044(5)
C59 0.038(4) 0.088(6) 0.018(4) -0.008(3) -0.010(3) -0.027(4)
C60 0.027(4) 0.068(5) 0.019(4) 0.000(3) -0.001(3) -0.023(4)
C61 0.052(5) 0.076(6) 0.061(5) -0.013(4) 0.016(4) -0.007(4)
C62 0.051(5) 0.047(4) 0.031(4) -0.005(3) -0.007(3) -0.027(4)
C63 0.063(5) 0.064(5) 0.067(6) -0.003(4) 0.003(4) -0.032(4)
C64 0.029(4) 0.073(5) 0.033(4) 0.010(4) -0.008(3) -0.020(4)
C65 0.056(6) 0.072(6) 0.084(7) 0.003(5) -0.002(5) -0.012(5)
C66 0.049(5) 0.098(7) 0.080(6) 0.037(5) -0.023(5) -0.030(5)
C67 0.029(4) 0.051(4) 0.021(4) -0.006(3) -0.002(3) -0.025(3)
C68 0.029(4) 0.056(5) 0.039(4) -0.010(3) -0.003(3) -0.016(4)
C69 0.038(4) 0.077(6) 0.034(5) -0.019(4) 0.009(4) -0.014(4)
C70 0.051(5) 0.086(6) 0.031(4) -0.008(4) 0.008(4) -0.032(5)
C71 0.054(5) 0.077(6) 0.030(4) 0.004(4) -0.003(4) -0.032(5)
C72 0.032(4) 0.051(4) 0.023(4) -0.001(3) -0.002(3) -0.025(3)
C73 0.038(4) 0.053(5) 0.037(4) 0.004(3) -0.004(3) -0.020(4)
C74 0.062(5) 0.062(5) 0.055(5) 0.003(4) -0.009(4) -0.029(4)
C75 0.033(4) 0.053(5) 0.065(5) 0.000(4) -0.006(4) -0.011(4)
C76 0.021(4) 0.087(6) 0.054(5) -0.002(4) 0.000(4) 0.002(4)
C77 0.028(5) 0.172(10) 0.079(7) 0.003(6) -0.013(5) -0.023(6)
C78 0.112(9) 0.119(10) 0.130(10) 0.041(7) -0.061(8) -0.053(8)
C79 0.020(3) 0.050(4) 0.027(4) -0.007(3) 0.002(3) -0.028(3)
C80 0.018(3) 0.045(4) 0.035(4) -0.010(3) 0.003(3) -0.021(3)
C81 0.037(4) 0.044(4) 0.054(5) -0.007(4) -0.003(4) -0.019(3)
C82 0.042(5) 0.061(5) 0.051(5) -0.019(4) 0.016(4) -0.028(4)
C83 0.048(5) 0.089(6) 0.029(4) -0.011(4) -0.006(4) -0.041(5)
C84 0.030(4) 0.058(5) 0.029(4) -0.003(3) -0.001(3) -0.028(4)
C85 0.027(4) 0.048(4) 0.031(4) 0.003(3) -0.007(3) -0.018(3)
C86 0.060(5) 0.055(5) 0.039(4) -0.001(3) -0.012(4) -0.026(4)
C87 0.039(4) 0.076(6) 0.060(5) 0.013(4) -0.023(4) -0.022(4)
C88 0.055(5) 0.122(8) 0.056(6) 0.016(5) -0.022(4) -0.041(5)
C89 0.057(6) 0.105(7) 0.078(6) 0.022(5) -0.006(5) -0.036(5)
C90 0.047(5) 0.078(6) 0.021(4) 0.006(3) -0.011(3) -0.025(4)
C91 0.019(3) 0.041(4) 0.017(3) 0.000(3) -0.007(3) -0.018(3)
C92 0.016(3) 0.033(4) 0.019(3) -0.002(3) -0.005(3) -0.004(3)
C93 0.012(3) 0.043(4) 0.027(4) 0.001(3) -0.010(3) -0.016(3)
C94 0.016(3) 0.028(3) 0.013(3) 0.000(2) -0.006(2) -0.007(3)
C95 0.016(3) 0.038(4) 0.014(3) 0.000(2) -0.004(2) -0.015(3)
C96 0.011(3) 0.038(4) 0.030(4) -0.001(3) -0.007(3) -0.016(3)
C97 0.013(3) 0.026(4) 0.043(4) -0.007(3) -0.009(3) -0.009(3)
C98 0.020(3) 0.038(4) 0.037(4) -0.003(3) 0.001(3) -0.019(3)
C99 0.016(3) 0.035(4) 0.026(3) 0.005(3) -0.003(3) -0.008(3)
C100 0.013(3) 0.031(3) 0.023(3) 0.002(3) -0.007(3) -0.009(3)
C101 0.010(3) 0.033(4) 0.029(4) -0.001(3) -0.011(3) -0.009(3)
C102 0.021(3) 0.034(4) 0.021(3) 0.000(3) -0.004(3) -0.013(3)
C103 0.017(3) 0.041(4) 0.020(3) 0.004(3) -0.005(3) -0.011(3)
C104 0.020(3) 0.043(4) 0.020(3) 0.002(3) -0.003(3) -0.013(3)
C105 0.013(3) 0.039(4) 0.027(4) 0.004(3) -0.003(3) -0.015(3)
C106 0.014(3) 0.035(4) 0.021(3) 0.004(3) -0.006(3) -0.012(3)
C107 0.013(3) 0.034(4) 0.024(4) -0.001(3) -0.003(3) -0.003(3)
C108 0.018(3) 0.037(4) 0.021(3) 0.002(3) 0.002(3) -0.011(3)
C109 0.021(4) 0.071(5) 0.028(4) 0.009(3) -0.006(3) -0.028(4)
C110 0.023(4) 0.058(5) 0.036(4) 0.006(3) -0.009(3) -0.022(3)
C111 0.042(5) 0.086(6) 0.052(5) 0.005(4) -0.015(4) -0.046(5)
C112 0.029(5) 0.102(7) 0.058(6) 0.001(5) -0.009(4) -0.028(5)
C113 0.026(4) 0.080(6) 0.051(5) 0.011(4) -0.002(4) -0.013(4)
C114 0.026(4) 0.058(5) 0.042(4) 0.009(4) -0.007(3) -0.017(4)
C115 0.047(5) 0.060(5) 0.035(4) -0.001(3) -0.018(3) -0.033(4)
C116 0.063(5) 0.073(6) 0.041(5) -0.006(4) 0.003(4) -0.038(4)
C117 0.057(5) 0.075(6) 0.055(5) 0.003(4) -0.008(4) -0.035(4)
C118 0.032(4) 0.063(5) 0.042(5) 0.007(4) -0.009(3) -0.008(4)
C119 0.041(5) 0.100(7) 0.051(5) -0.010(4) 0.005(4) -0.022(5)
C120 0.057(6) 0.065(6) 0.108(8) -0.002(5) -0.029(5) -0.001(5)
C121 0.037(4) 0.050(4) 0.017(3) -0.003(3) -0.005(3) -0.025(3)
C122 0.034(4) 0.063(5) 0.052(5) -0.020(4) -0.006(4) -0.022(4)
C123 0.058(6) 0.080(6) 0.060(6) -0.034(4) -0.015(5) -0.018(5)
C124 0.070(6) 0.108(7) 0.044(5) -0.016(5) -0.025(5) -0.042(6)
C125 0.035(4) 0.078(6) 0.037(5) 0.006(4) -0.016(4) -0.018(4)
C126 0.030(4) 0.049(4) 0.019(4) 0.003(3) -0.010(3) -0.014(3)
C127 0.043(5) 0.051(5) 0.056(5) -0.021(4) -0.010(4) -0.010(4)
C128 0.068(6) 0.103(7) 0.083(7) -0.061(5) 0.006(5) -0.019(5)
C129 0.056(6) 0.102(8) 0.086(7) 0.004(6) -0.011(5) -0.005(5)
C130 0.031(4) 0.053(4) 0.028(4) 0.002(3) -0.008(3) -0.019(3)
C131 0.030(4) 0.065(5) 0.055(5) 0.002(4) -0.002(4) -0.021(4)
C132 0.039(4) 0.063(5) 0.063(5) 0.014(4) -0.001(4) -0.016(4)
C133 0.023(4) 0.063(5) 0.049(5) -0.003(4) -0.017(3) -0.027(4)
C134 0.029(4) 0.066(5) 0.059(5) 0.006(4) -0.025(4) -0.029(4)
C135 0.042(5) 0.097(7) 0.073(7) 0.008(5) -0.029(5) -0.036(5)
C136 0.063(7) 0.129(10) 0.076(7) 0.017(6) -0.031(6) -0.056(7)
C137 0.056(6) 0.111(8) 0.054(6) -0.019(5) -0.018(5) -0.036(6)
C138 0.041(5) 0.077(6) 0.073(6) -0.028(5) 0.000(5) -0.038(5)
C139 0.027(4) 0.053(5) 0.074(6) -0.002(4) 0.000(4) -0.008(4)
C140 0.055(5) 0.055(6) 0.126(8) -0.009(5) 0.002(5) -0.020(4)
C141 0.044(5) 0.092(7) 0.145(9) -0.015(6) 0.021(6) -0.042(5)
C142 0.052(6) 0.084(7) 0.102(7) -0.044(5) -0.006(5) -0.023(5)
C143 0.094(10) 0.31(2) 0.133(12) -0.048(12) 0.041(9) 0.035(11)
C144 0.081(9) 0.074(9) 0.59(3) -0.090(14) -0.088(15) -0.010(7)
C145 0.022(4) 0.048(5) 0.054(5) 0.008(4) 0.001(3) -0.018(3)
C146 0.034(4) 0.073(6) 0.060(6) 0.006(4) 0.012(4) -0.023(4)
C147 0.085(7) 0.098(8) 0.056(6) 0.018(5) 0.017(5) -0.025(6)
C148 0.090(8) 0.105(9) 0.070(7) 0.021(6) 0.017(6) -0.038(7)
C149 0.065(6) 0.060(6) 0.097(8) 0.031(6) -0.003(5) -0.025(5)
C150 0.028(4) 0.058(5) 0.080(6) 0.012(5) -0.001(4) -0.019(4)
C151 0.041(5) 0.065(6) 0.053(5) 0.001(4) 0.014(4) -0.013(4)
C152 0.060(6) 0.079(6) 0.076(6) -0.007(5) 0.007(5) -0.024(5)
C153 0.055(5) 0.076(6) 0.082(6) -0.012(5) 0.012(5) -0.013(5)
C154 0.069(6) 0.050(6) 0.110(8) 0.001(5) -0.015(6) -0.030(5)
C155 0.125(10) 0.083(8) 0.122(9) 0.008(6) -0.039(8) -0.014(7)
C156 0.140(10) 0.077(8) 0.204(13) 0.004(7) -0.068(9) -0.070(8)
C157 0.027(4) 0.049(4) 0.018(3) 0.006(3) 0.001(3) -0.013(3)
C158 0.039(4) 0.063(5) 0.046(5) -0.001(4) 0.012(4) -0.021(4)
C159 0.059(5) 0.079(6) 0.061(6) -0.018(4) 0.031(4) -0.026(5)
C160 0.055(5) 0.071(6) 0.053(5) -0.001(4) 0.024(4) -0.029(5)
C161 0.051(5) 0.061(5) 0.045(5) 0.015(4) 0.004(4) -0.021(4)
C162 0.036(4) 0.056(5) 0.023(4) 0.011(3) -0.006(3) -0.019(4)
C163 0.032(4) 0.043(4) 0.049(5) -0.002(3) 0.001(4) -0.010(3)
C164 0.061(6) 0.061(6) 0.075(6) 0.001(4) 0.003(5) -0.002(5)
C165 0.067(6) 0.085(7) 0.098(7) -0.031(5) 0.010(5) -0.035(5)
C166 0.023(3) 0.047(4) 0.027(4) 0.008(3) -0.017(3) -0.015(3)
C167 0.033(4) 0.049(5) 0.033(4) 0.004(3) -0.012(3) -0.019(3)
C168 0.036(4) 0.062(5) 0.059(5) 0.005(4) -0.020(4) -0.029(4)
C169 0.042(5) 0.079(6) 0.053(5) 0.014(4) -0.015(4) -0.038(4)
C170 0.026(4) 0.074(6) 0.047(5) 0.010(4) -0.002(3) -0.023(4)
C171 0.025(4) 0.052(5) 0.027(4) 0.006(3) -0.013(3) -0.012(3)
C172 0.052(5) 0.060(5) 0.037(4) -0.018(3) -0.013(4) -0.020(4)
C173 0.043(5) 0.086(6) 0.056(5) -0.008(4) -0.027(4) -0.001(4)
C174 0.095(7) 0.108(8) 0.050(5) -0.037(5) -0.005(5) -0.044(6)
C175 0.033(4) 0.052(5) 0.042(4) 0.002(3) -0.004(3) -0.013(3)
C176 0.177(12) 0.053(6) 0.115(9) 0.005(6) -0.083(8) -0.001(7)
C177 0.162(11) 0.123(9) 0.071(7) -0.042(6) 0.044(7) -0.090(8)
C178 0.064(6) 0.056(6) 0.082(7) -0.028(5) 0.030(5) -0.028(5)
C179 0.138(11) 0.092(9) 0.138(10) 0.031(7) -0.020(9) -0.045(8)
C180 0.115(9) 0.146(11) 0.135(10) -0.001(8) -0.030(8) -0.089(8)
C181 0.056(5) 0.103(7) 0.053(5) -0.007(4) 0.003(4) -0.034(5)
C182 0.083(7) 0.235(13) 0.050(6) 0.031(7) -0.045(5) -0.098(8)
C183 0.064(6) 0.175(11) 0.076(7) 0.057(7) -0.048(5) -0.061(7)
C184 0.059(6) 0.102(7) 0.080(7) 0.004(5) -0.015(5) -0.035(5)
C185 0.036(5) 0.105(7) 0.063(6) 0.017(5) 0.002(4) -0.025(5)
C186 0.039(5) 0.088(6) 0.032(5) 0.005(4) 0.002(4) -0.014(4)
C187 0.058(6) 0.083(6) 0.033(5) -0.005(4) 0.003(4) -0.013(5)
C188 0.056(5) 0.094(7) 0.043(5) 0.008(4) -0.008(4) -0.035(5)
C189 0.073(6) 0.076(6) 0.095(7) 0.032(5) 0.007(5) -0.033(5)
C190 0.061(6) 0.068(6) 0.099(7) 0.010(5) -0.023(5) -0.033(5)
C191 0.058(6) 0.065(6) 0.084(7) -0.019(5) -0.007(5) -0.015(5)
C192 0.048(5) 0.080(6) 0.041(5) -0.010(4) 0.004(4) -0.022(4)
C193 0.087(8) 0.117(10) 0.119(10) -0.027(7) -0.030(7) -0.037(6)
C197 0.075(6) 0.103(7) 0.047(5) -0.012(5) 0.006(5) -0.019(5)
C198 0.037(4) 0.063(5) 0.041(5) 0.008(4) -0.009(4) 0.000(4)
C199 0.048(5) 0.052(5) 0.065(6) 0.006(4) 0.008(4) 0.005(4)
C200 0.056(5) 0.091(7) 0.052(5) -0.017(4) 0.013(4) -0.024(5)
C201 0.051(6) 0.099(8) 0.159(10) 0.034(7) -0.012(6) -0.040(6)
C202 0.052(5) 0.081(7) 0.075(7) -0.020(5) -0.024(5) -0.010(5)
C203 0.146(11) 0.104(9) 0.059(7) -0.013(6) -0.021(7) -0.048(8)
C204 0.091(7) 0.096(7) 0.077(7) 0.021(5) 0.021(6) -0.025(6)
C205 0.102(8) 0.114(9) 0.126(9) 0.003(6) 0.012(7) -0.070(7)
C206 0.075(6) 0.050(6) 0.099(7) -0.017(5) 0.000(6) -0.021(5)
C207 0.069(7) 0.066(7) 0.129(9) -0.019(6) -0.002(6) -0.017(5)
C208 0.046(5) 0.078(6) 0.060(6) -0.010(4) -0.013(4) 0.012(4)
C209 0.094(9) 0.153(12) 0.121(10) 0.009(8) -0.036(8) -0.015(8)
C210 0.038(5) 0.163(11) 0.089(8) -0.020(7) -0.016(5) -0.040(7)
C211 0.067(6) 0.138(10) 0.068(7) -0.043(6) 0.006(5) -0.072(7)
C212 0.057(6) 0.099(8) 0.154(10) -0.013(7) 0.004(7) -0.048(6)
C217 0.40(3) 0.100(13) 0.36(3) 0.064(15) 0.29(3) 0.095(15)
C218 0.141(14) 0.086(11) 0.30(2) 0.024(13) 0.074(16) -0.004(10)
C219 0.48(5) 0.23(3) 0.37(4) 0.09(2) -0.30(4) -0.22(3)
C220 0.029(6) 0.112(11) 0.34(3) 0.103(16) 0.049(11) 0.016(6)
C221 0.046(18) 0.30(6) 0.54(8) -0.17(5) 0.02(3) -0.10(3)
C222 0.19(3) 0.16(2) 0.046(13) 0.083(15) -0.060(15) -0.09(2)
C226 0.063(15) 0.049(14) 0.32(4) -0.001(17) -0.02(2) -0.011(12)
C227 0.160(16) 0.30(3) 0.29(3) -0.18(2) 0.025(17) -0.147(18)
C229 0.087(18) 0.11(2) 0.09(2) -0.090(17) 0.038(16) -0.063(17)
C231 0.125(11) 0.157(12) 0.081(9) 0.007(8) -0.014(8) 0.013(9)
C233 0.146(14) 0.162(16) 0.35(3) 0.096(16) 0.025(16) -0.011(12)
C234 0.046(5) 0.090(7) 0.073(6) -0.028(5) -0.022(5) -0.034(5)
C239 0.112(11) 0.235(17) 0.149(13) -0.045(11) -0.005(9) -0.080(11)
C242 0.11(3) 0.11(3) 0.89(16) 0.10(6) 0.06(6) -0.07(3)
C243 0.88(11) 0.31(4) 0.58(7) -0.17(4) 0.03(6) 0.46(6)
O18' 0.29(5) 0.42(7) 0.75(12) 0.52(9) 0.25(7) 0.26(5)
C245 0.115(11) 0.268(19) 0.206(16) -0.074(13) 0.032(11) -0.160(13)
C246 0.029(5) 0.086(7) 0.133(9) -0.013(6) -0.008(5) -0.024(5)
C247 0.054(6) 0.096(8) 0.173(12) -0.014(7) -0.015(7) -0.027(6)
C248 0.035(7) 0.239(18) 0.27(2) -0.009(15) -0.017(10) -0.033(9)
C249 0.049(7) 0.107(10) 0.31(2) 0.017(10) -0.068(10) -0.038(7)
C250 0.156(18) 0.20(2) 0.79(6) 0.20(3) 0.18(3) 0.036(15)
C42' 0.23(5) 0.18(4) 0.12(3) 0.09(2) 0.06(3) 0.05(3)
C21A 0.039(13) 0.13(2) 0.086(15) -0.007(13) 0.013(10) -0.031(14)
C24A 0.026(16) 0.13(3) 0.12(3) 0.01(2) -0.041(18) -0.020(18)
C223 0.15(3) 0.11(3) 0.026(16) -0.003(16) -0.026(18) -0.09(3)
N1 0.022(3) 0.041(3) 0.024(3) -0.011(2) -0.004(2) -0.017(2)
N2 0.032(3) 0.039(3) 0.012(3) -0.004(2) -0.005(2) -0.024(2)
N3 0.027(3) 0.047(3) 0.026(3) -0.011(2) 0.003(2) -0.029(3)
N4 0.025(3) 0.062(4) 0.009(3) -0.009(2) 0.002(2) -0.025(3)
N5 0.024(3) 0.056(4) 0.016(3) -0.011(2) -0.001(2) -0.026(3)
N6 0.017(3) 0.047(3) 0.023(3) -0.012(2) 0.003(2) -0.021(2)
N7 0.022(3) 0.059(4) 0.023(3) 0.016(2) -0.012(2) -0.026(3)
N8 0.023(3) 0.044(3) 0.015(3) -0.001(2) -0.009(2) -0.016(2)
N9 0.025(3) 0.051(4) 0.059(4) 0.001(3) -0.011(3) -0.027(3)
N10 0.021(3) 0.057(4) 0.056(4) 0.009(3) -0.003(3) -0.024(3)
N11 0.020(3) 0.059(4) 0.019(3) 0.010(2) -0.007(2) -0.010(3)
N12 0.027(3) 0.055(4) 0.017(3) 0.004(2) -0.011(2) -0.022(3)
Na1 0.076(2) 0.073(2) 0.0339(17) -0.0148(14) -0.0034(15) -0.0346(17)
Na2 0.0537(19) 0.072(2) 0.067(2) -0.0103(16) -0.0026(16) -0.0142(16)
Na3 0.0311(14) 0.0537(17) 0.0390(16) 0.0027(12) 0.0027(12) -0.0182(13)
Na4 0.0299(15) 0.0505(17) 0.0472(17) -0.0045(12) -0.0051(12) -0.0066(13)
O1 0.050(3) 0.069(4) 0.040(3) -0.009(2) -0.014(3) -0.017(3)
O2 0.045(3) 0.081(4) 0.045(3) 0.000(3) -0.016(3) -0.020(3)
O3 0.158(11) 0.081(8) 0.57(4) 0.067(12) -0.144(16) -0.025(8)
O4 0.239(14) 0.064(6) 0.190(11) 0.028(7) 0.118(10) 0.036(7)
O5 0.052(3) 0.057(3) 0.064(4) 0.004(3) 0.000(3) -0.021(3)
O6 0.037(3) 0.049(3) 0.059(3) -0.005(2) -0.006(2) -0.011(2)
O7 0.043(3) 0.077(4) 0.045(3) 0.000(2) 0.001(3) -0.022(3)
O8 0.029(3) 0.078(4) 0.035(3) 0.001(2) 0.005(2) -0.018(2)
O9 0.038(3) 0.064(3) 0.034(3) -0.008(2) -0.003(2) -0.011(2)
O10 0.042(3) 0.067(4) 0.046(3) 0.010(3) 0.010(3) 0.005(3)
O11 0.053(3) 0.076(4) 0.071(4) 0.007(3) -0.023(3) -0.026(3)
O12 0.070(4) 0.103(5) 0.046(4) 0.001(3) -0.016(3) -0.029(4)
O13 0.048(3) 0.067(4) 0.096(4) -0.007(3) 0.000(3) -0.028(3)
O14 0.041(3) 0.050(3) 0.064(3) -0.020(3) -0.016(3) -0.003(3)
O15 0.060(6) 0.087(7) 0.48(2) -0.019(9) -0.002(9) -0.016(5)
O16 0.23(2) 0.30(3) 0.046(9) -0.010(12) 0.035(11) -0.23(2)
O17 0.158(10) 0.075(7) 0.361(19) 0.069(9) 0.117(11) 0.052(7)
O18 0.058(5) 0.136(7) 0.185(8) -0.022(6) -0.008(5) -0.008(5)
O19 0.116(16) 0.23(2) 0.140(18) -0.066(15) -0.031(14) -0.009(16)
O20 0.156(8) 0.069(5) 0.147(7) 0.028(5) 0.066(6) 0.039(5)
O21 0.043(4) 0.128(6) 0.088(5) -0.015(4) -0.010(3) -0.028(4)
O22 0.041(3) 0.095(5) 0.080(4) -0.020(3) -0.009(3) -0.028(3)
O16' 0.31(4) 0.30(4) 0.13(3) 0.15(3) -0.19(3) -0.27(4)
O19A 0.055(7) 0.072(8) 0.052(7) -0.007(6) -0.010(6) -0.021(6)
C244 0.17(2) 0.38(4) 0.58(5) -0.12(4) -0.20(3) -0.02(2)
C21' 0.082(19) 0.11(2) 0.27(4) 0.06(2) -0.05(2) -0.002(17)
C23' 0.17(3) 0.21(3) 0.069(18) -0.057(18) -0.043(19) 0.00(2)
C26' 0.11(2) 0.088(17) 0.087(17) -0.032(13) 0.034(16) -0.043(15)

loop_
_atom_type_symbol
_atom_type_description
_atom_type_scat_dispersion_real
_atom_type_scat_dispersion_imag
_atom_type_scat_source
C C 0.0033 0.0016 'International Tables Vol C Tables 4.2.6.8 and 6.1.1.4'
H H 0.0000 0.0000 'International Tables Vol C Tables 4.2.6.8 and 6.1.1.4'
N N 0.0061 0.0033 'International Tables Vol C Tables 4.2.6.8 and 6.1.1.4'
O O 0.0106 0.0060 'International Tables Vol C Tables 4.2.6.8 and 6.1.1.4'
Na Na 0.0362 0.0249 'International Tables Vol C Tables 4.2.6.8 and 6.1.1.4'

loop_
_geom_angle_atom_site_label_1
_geom_angle_atom_site_label_2
_geom_angle_atom_site_label_3
_geom_angle
_geom_angle_site_symmetry_3
C6 C1 C2 115.5(5) .
N1 C1 C2 116.8(5) .
N1 C1 C6 127.7(5) .
C3 C2 C1 120.8(5) .
C3 C2 N2 123.8(5) .
N2 C2 C1 115.3(5) .
C2 C3 H3 118.5 .
C2 C3 C4 123.0(5) .
C4 C3 H3 118.5 .
C3 C4 C5 118.2(5) .
C3 C4 C17 122.6(5) .
C5 C4 C17 119.0(5) .
C4 C5 C11 120.9(5) .
C6 C5 C4 117.7(5) .
C6 C5 C11 121.4(5) .
C1 C6 C5 124.8(5) .
C1 C6 H6 117.6 .
C5 C6 H6 117.6 .
C12 C7 C8 116.9(5) .
N3 C7 C8 117.1(5) .
N3 C7 C12 126.0(5) .
C9 C8 C7 122.1(5) .
C9 C8 N4 124.2(5) .
N4 C8 C7 113.7(5) .
C8 C9 H9 119.6 .
C8 C9 C10 120.8(5) .
C10 C9 H9 119.6 .
C9 C10 C16 120.5(5) .
C11 C10 C9 118.3(5) .
C11 C10 C16 121.2(5) .
C10 C11 C5 119.0(5) .
C10 C11 C12 119.5(5) .
C12 C11 C5 121.5(5) .
C7 C12 C11 122.2(5) .
C7 C12 H12 118.9 .
C11 C12 H12 118.9 .
C18 C13 C14 118.3(5) .
C18 C13 N5 123.9(5) .
N5 C13 C14 117.7(5) .
C15 C14 C13 118.1(5) .
C15 C14 N6 123.7(5) .
N6 C14 C13 118.1(4) .
C14 C15 H15 117.6 .
C14 C15 C16 124.7(5) .
C16 C15 H15 117.6 .
C15 C16 C10 123.9(5) .
C15 C16 C17 116.8(5) .
C17 C16 C10 119.3(5) .
C16 C17 C4 120.3(5) .
C18 C17 C4 121.3(5) .
C18 C17 C16 118.3(5) .
C13 C18 C17 123.5(5) .
C13 C18 H18 118.2 .
C17 C18 H18 118.2 .
C20 C19 C24 119.6(6) .
C20 C19 N1 122.3(5) .
C24 C19 N1 117.9(5) .
C19 C20 C25 122.4(5) .
C21 C20 C19 118.2(6) .
C21 C20 C25 119.4(6) .
C20 C21 H21 119.3 .
C22 C21 C20 121.4(7) .
C22 C21 H21 119.3 .
C21 C22 H22 119.9 .
C21 C22 C23 120.2(7) .
C23 C22 H22 119.9 .
C22 C23 H23 119.4 .
C24 C23 C22 121.2(7) .
C24 C23 H23 119.4 .
C19 C24 C28 119.2(5) .
C23 C24 C19 119.3(6) .
C23 C24 C28 121.4(6) .
C20 C25 H25 107.4 .
C20 C25 C26 109.6(6) .
C20 C25 C27 113.2(5) .
C26 C25 H25 107.4 .
C27 C25 H25 107.4 .
C27 C25 C26 111.5(6) .
C25 C26 H26A 109.5 .
C25 C26 H26B 109.5 .
C25 C26 H26C 109.5 .
H26A C26 H26B 109.5 .
H26A C26 H26C 109.5 .
H26B C26 H26C 109.5 .
C25 C27 H27A 109.5 .
C25 C27 H27B 109.5 .
C25 C27 H27C 109.5 .
H27A C27 H27B 109.5 .
H27A C27 H27C 109.5 .
H27B C27 H27C 109.5 .
C24 C28 H28 106.7 .
C24 C28 C30 115.4(6) .
C29 C28 C24 111.1(6) .
C29 C28 H28 106.7 .
C29 C28 C30 109.7(6) .
C30 C28 H28 106.7 .
C28 C29 H29A 109.5 .
C28 C29 H29B 109.5 .
C28 C29 H29C 109.5 .
H29A C29 H29B 109.5 .
H29A C29 H29C 109.5 .
H29B C29 H29C 109.5 .
C28 C30 H30A 109.5 .
C28 C30 H30B 109.5 .
C28 C30 H30C 109.5 .
H30A C30 H30B 109.5 .
H30A C30 H30C 109.5 .
H30B C30 H30C 109.5 .
C32 C31 C36 121.2(5) .
C32 C31 N2 120.0(5) .
C36 C31 N2 118.6(5) .
C31 C32 C37 121.7(5) .
C33 C32 C31 117.1(6) .
C33 C32 C37 121.2(6) .
C32 C33 H33 118.7 .
C34 C33 C32 122.5(6) .
C34 C33 H33 118.7 .
C33 C34 H34 120.0 .
C33 C34 C35 119.9(6) .
C35 C34 H34 120.0 .
C34 C35 H35 119.4 .
C34 C35 C36 121.2(7) .
C36 C35 H35 119.4 .
C31 C36 C40 120.8(5) .
C35 C36 C31 117.9(6) .
C35 C36 C40 121.3(6) .
C32 C37 H37 108.1 .
C38 C37 C32 110.4(6) .
C38 C37 H37 108.1 .
C38 C37 C39 110.4(6) .
C39 C37 C32 111.5(6) .
C39 C37 H37 108.1 .
C37 C38 H38A 109.5 .
C37 C38 H38B 109.5 .
C37 C38 H38C 109.5 .
H38A C38 H38B 109.5 .
H38A C38 H38C 109.5 .
H38B C38 H38C 109.5 .
C37 C39 H39A 109.5 .
C37 C39 H39B 109.5 .
C37 C39 H39C 109.5 .
H39A C39 H39B 109.5 .
H39A C39 H39C 109.5 .
H39B C39 H39C 109.5 .
C36 C40 H40 107.7 .
C36 C40 C41 113.0(5) .
C36 C40 C42 110.7(5) .
C41 C40 H40 107.7 .
C41 C40 C42 109.8(5) .
C42 C40 H40 107.7 .
C40 C41 H41A 109.5 .
C40 C41 H41B 109.5 .
C40 C41 H41C 109.5 .
H41A C41 H41B 109.5 .
H41A C41 H41C 109.5 .
H41B C41 H41C 109.5 .
C40 C42 H42A 109.5 .
C40 C42 H42B 109.5 .
C40 C42 H42C 109.5 .
H42A C42 H42B 109.5 .
H42A C42 H42C 109.5 .
H42B C42 H42C 109.5 .
C44 C43 C48 120.5(6) .
C44 C43 N3 119.0(6) .
N3 C43 C48 120.4(5) .
C43 C44 C45 119.8(7) .
C43 C44 C49 120.4(6) .
C45 C44 C49 119.8(7) .
C44 C45 H45 120.3 .
C46 C45 C44 119.5(7) .
C46 C45 H45 120.3 .
C45 C46 H46 120.3 .
C47 C46 C45 119.4(7) .
C47 C46 H46 120.3 .
C46 C47 H47 117.8 .
C46 C47 C48 124.4(8) .
C48 C47 H47 117.8 .
C43 C48 C52 122.5(5) .
C47 C48 C43 116.3(6) .
C47 C48 C52 121.2(7) .
C44 C49 H49 106.1 .
C50 C49 C44 115.9(7) .
C50 C49 H49 106.1 .
C51 C49 C44 111.9(6) .
C51 C49 H49 106.1 .
C51 C49 C50 110.1(7) .
C49 C50 H50A 109.5 .
C49 C50 H50B 109.5 .
C49 C50 H50C 109.5 .
H50A C50 H50B 109.5 .
H50A C50 H50C 109.5 .
H50B C50 H50C 109.5 .
C49 C51 H51A 109.5 .
C49 C51 H51B 109.5 .
C49 C51 H51C 109.5 .
H51A C51 H51B 109.5 .
H51A C51 H51C 109.5 .
H51B C51 H51C 109.5 .
C48 C52 H52 107.5 .
C48 C52 C53 112.5(6) .
C48 C52 C54 111.3(6) .
C53 C52 H52 107.5 .
C54 C52 H52 107.5 .
C54 C52 C53 110.3(6) .
C52 C53 H53A 109.5 .
C52 C53 H53B 109.5 .
C52 C53 H53C 109.5 .
H53A C53 H53B 109.5 .
H53A C53 H53C 109.5 .
H53B C53 H53C 109.5 .
C52 C54 H54A 109.5 .
C52 C54 H54B 109.5 .
C52 C54 H54C 109.5 .
H54A C54 H54B 109.5 .
H54A C54 H54C 109.5 .
H54B C54 H54C 109.5 .
C56 C55 C60 121.1(6) .
C56 C55 N4 118.6(6) .
C60 C55 N4 120.3(6) .
C55 C56 C57 117.1(6) .
C55 C56 C62 121.8(6) .
C57 C56 C62 121.0(6) .
C56 C57 H57 119.0 .
C58 C57 C56 121.9(7) .
C58 C57 H57 119.0 .
C57 C58 H58 120.3 .
C57 C58 C59 119.3(7) .
C59 C58 H58 120.3 .
C58 C59 H59 118.7 .
C58 C59 C60 122.6(7) .
C60 C59 H59 118.7 .
C55 C60 C64 120.9(6) .
C59 C60 C55 117.7(6) .
C59 C60 C64 121.4(6) .
H61A C61 H61B 109.5 .
H61A C61 H61C 109.5 .
H61B C61 H61C 109.5 .
C62 C61 H61A 109.5 .
C62 C61 H61B 109.5 .
C62 C61 H61C 109.5 .
C56 C62 C61 107.3(5) .
C56 C62 H62 108.5 .
C56 C62 C63 113.4(6) .
C61 C62 H62 108.5 .
C63 C62 C61 110.5(6) .
C63 C62 H62 108.5 .
C62 C63 H63A 109.5 .
C62 C63 H63B 109.5 .
C62 C63 H63C 109.5 .
H63A C63 H63B 109.5 .
H63A C63 H63C 109.5 .
H63B C63 H63C 109.5 .
C60 C64 H64 107.3 .
C60 C64 C65 109.6(5) .
C65 C64 H64 107.3 .
C66 C64 C60 114.6(6) .
C66 C64 H64 107.3 .
C66 C64 C65 110.4(7) .
C64 C65 H65A 109.5 .
C64 C65 H65B 109.5 .
C64 C65 H65C 109.5 .
H65A C65 H65B 109.5 .
H65A C65 H65C 109.5 .
H65B C65 H65C 109.5 .
C64 C66 H66A 109.5 .
C64 C66 H66B 109.5 .
C64 C66 H66C 109.5 .
H66A C66 H66B 109.5 .
H66A C66 H66C 109.5 .
H66B C66 H66C 109.5 .
C68 C67 C72 122.0(6) .
C68 C67 N5 118.2(6) .
C72 C67 N5 119.6(5) .
C67 C68 C69 116.5(6) .
C67 C68 C76 123.2(6) .
C69 C68 C76 120.2(6) .
C68 C69 H69 118.6 .
C70 C69 C68 122.7(7) .
C70 C69 H69 118.6 .
C69 C70 H70 120.2 .
C69 C70 C71 119.6(7) .
C71 C70 H70 120.2 .
C70 C71 H71 119.4 .
C72 C71 C70 121.3(7) .
C72 C71 H71 119.4 .
C67 C72 C73 121.6(5) .
C71 C72 C67 117.9(6) .
C71 C72 C73 120.4(6) .
C72 C73 H73 108.2 .
C72 C73 C75 111.2(5) .
C74 C73 C72 110.4(5) .
C74 C73 H73 108.2 .
C74 C73 C75 110.4(6) .
C75 C73 H73 108.2 .
C73 C74 H74A 109.5 .
C73 C74 H74B 109.5 .
C73 C74 H74C 109.5 .
H74A C74 H74B 109.5 .
H74A C74 H74C 109.5 .
H74B C74 H74C 109.5 .
C73 C75 H75A 109.5 .
C73 C75 H75B 109.5 .
C73 C75 H75C 109.5 .
H75A C75 H75B 109.5 .
H75A C75 H75C 109.5 .
H75B C75 H75C 109.5 .
C68 C76 H76 107.5 .
C68 C76 C77 112.5(7) .
C68 C76 C78 110.9(7) .
C77 C76 H76 107.5 .
C78 C76 H76 107.5 .
C78 C76 C77 110.8(7) .
C76 C77 H77A 109.5 .
C76 C77 H77B 109.5 .
C76 C77 H77C 109.5 .
H77A C77 H77B 109.5 .
H77A C77 H77C 109.5 .
H77B C77 H77C 109.5 .
C76 C78 H78A 109.5 .
C76 C78 H78B 109.5 .
C76 C78 H78C 109.5 .
H78A C78 H78B 109.5 .
H78A C78 H78C 109.5 .
H78B C78 H78C 109.5 .
C80 C79 C84 121.0(5) .
C80 C79 N6 118.5(5) .
C84 C79 N6 120.4(6) .
C79 C80 C85 121.6(5) .
C81 C80 C79 118.2(6) .
C81 C80 C85 120.2(6) .
C80 C81 H81 119.6 .
C82 C81 C80 120.8(7) .
C82 C81 H81 119.6 .
C81 C82 H82 119.8 .
C83 C82 C81 120.5(7) .
C83 C82 H82 119.8 .
C82 C83 H83 118.9 .
C82 C83 C84 122.2(7) .
C84 C83 H83 118.9 .
C79 C84 C90 122.6(6) .
C83 C84 C79 117.3(6) .
C83 C84 C90 120.1(6) .
C80 C85 H85 108.0 .
C80 C85 C86 111.4(5) .
C80 C85 C87 110.9(5) .
C86 C85 H85 108.0 .
C86 C85 C87 110.3(5) .
C87 C85 H85 108.0 .
C85 C86 H86A 109.5 .
C85 C86 H86B 109.5 .
C85 C86 H86C 109.5 .
H86A C86 H86B 109.5 .
H86A C86 H86C 109.5 .
H86B C86 H86C 109.5 .
C85 C87 H87A 109.5 .
C85 C87 H87B 109.5 .
C85 C87 H87C 109.5 .
H87A C87 H87B 109.5 .
H87A C87 H87C 109.5 .
H87B C87 H87C 109.5 .
H88A C88 H88B 109.5 .
H88A C88 H88C 109.5 .
H88B C88 H88C 109.5 .
C90 C88 H88A 109.5 .
C90 C88 H88B 109.5 .
C90 C88 H88C 109.5 .
H89A C89 H89B 109.5 .
H89A C89 H89C 109.5 .
H89B C89 H89C 109.5 .
C90 C89 H89A 109.5 .
C90 C89 H89B 109.5 .
C90 C89 H89C 109.5 .
C84 C90 C88 111.8(6) .
C84 C90 C89 112.5(6) .
C84 C90 H90 107.6 .
C88 C90 H90 107.6 .
C89 C90 C88 109.5(6) .
C89 C90 H90 107.6 .
C96 C91 C92 121.5(5) .
C96 C91 N7 123.2(5) .
N7 C91 C92 115.3(5) .
C93 C92 C91 115.5(5) .
N8 C92 C91 116.4(5) .
N8 C92 C93 128.0(5) .
C92 C93 H93 117.8 .
C92 C93 C94 124.4(5) .
C94 C93 H93 117.8 .
C93 C94 C95 118.8(5) .
C93 C94 C101 123.2(5) .
C95 C94 C101 117.9(5) .
C94 C95 C96 116.8(5) .
C94 C95 C106 121.2(5) .
C96 C95 C106 122.1(5) .
C91 C96 C95 122.9(5) .
C91 C96 H96 118.6 .
C95 C96 H96 118.6 .
C98 C97 N9 118.7(5) .
C102 C97 C98 119.1(5) .
C102 C97 N9 122.3(6) .
C97 C98 N10 117.0(5) .
C99 C98 C97 118.9(5) .
C99 C98 N10 124.2(6) .
C98 C99 H99 118.6 .
C98 C99 C100 122.9(5) .
C100 C99 H99 118.6 .
C99 C100 C101 118.2(5) .
C99 C100 C107 121.9(5) .
C101 C100 C107 119.8(5) .
C100 C101 C94 121.3(5) .
C100 C101 C102 118.6(5) .
C102 C101 C94 120.1(5) .
C97 C102 C101 122.2(5) .
C97 C102 H102 118.9 .
C101 C102 H102 118.9 .
C108 C103 C104 119.8(5) .
C108 C103 N11 123.9(5) .
N11 C103 C104 116.3(5) .
C105 C104 C103 117.6(5) .
N12 C104 C103 115.1(5) .
N12 C104 C105 127.3(5) .
C104 C105 H105 118.4 .
C104 C105 C106 123.3(5) .
C106 C105 H105 118.4 .
C105 C106 C95 121.6(5) .
C107 C106 C95 119.6(5) .
C107 C106 C105 118.7(5) .
C106 C107 C100 119.9(5) .
C106 C107 C108 118.5(5) .
C108 C107 C100 121.6(5) .
C103 C108 C107 121.9(5) .
C103 C108 H108 119.0 .
C107 C108 H108 119.0 .
C110 C109 C114 122.7(6) .
C110 C109 N7 119.5(6) .
C114 C109 N7 117.8(6) .
C109 C110 C111 117.8(6) .
C109 C110 C115 122.4(6) .
C111 C110 C115 119.8(6) .
C110 C111 H111 119.5 .
C112 C111 C110 121.1(7) .
C112 C111 H111 119.5 .
C111 C112 H112 119.8 .
C113 C112 C111 120.4(7) .
C113 C112 H112 119.8 .
C112 C113 H113 119.4 .
C112 C113 C114 121.3(7) .
C114 C113 H113 119.4 .
C109 C114 C113 116.7(7) .
C109 C114 C118 122.4(6) .
C113 C114 C118 120.9(6) .
C110 C115 H115 108.2 .
C110 C115 C116 112.8(6) .
C110 C115 C117 111.2(6) .
C116 C115 H115 108.2 .
C116 C115 C117 108.2(5) .
C117 C115 H115 108.2 .
C115 C116 H11A 109.5 .
C115 C116 H11B 109.5 .
C115 C116 H11C 109.5 .
H11A C116 H11B 109.5 .
H11A C116 H11C 109.5 .
H11B C116 H11C 109.5 .
C115 C117 H11D 109.5 .
C115 C117 H11E 109.5 .
C115 C117 H11F 109.5 .
H11D C117 H11E 109.5 .
H11D C117 H11F 109.5 .
H11E C117 H11F 109.5 .
C114 C118 H118 106.7 .
C114 C118 C119 111.4(6) .
C114 C118 C120 114.1(6) .
C119 C118 H118 106.7 .
C119 C118 C120 110.7(6) .
C120 C118 H118 106.7 .
C118 C119 H11G 109.5 .
C118 C119 H11H 109.5 .
C118 C119 H11I 109.5 .
H11G C119 H11H 109.5 .
H11G C119 H11I 109.5 .
H11H C119 H11I 109.5 .
C118 C120 H12A 109.5 .
C118 C120 H12B 109.5 .
C118 C120 H12C 109.5 .
H12A C120 H12B 109.5 .
H12A C120 H12C 109.5 .
H12B C120 H12C 109.5 .
C122 C121 N8 117.2(6) .
C126 C121 C122 119.9(6) .
C126 C121 N8 122.7(5) .
C121 C122 C127 120.4(6) .
C123 C122 C121 117.6(6) .
C123 C122 C127 122.0(6) .
C122 C123 H123 118.9 .
C124 C123 C122 122.3(7) .
C124 C123 H123 118.9 .
C123 C124 H124 120.2 .
C125 C124 C123 119.5(7) .
C125 C124 H124 120.2 .
C124 C125 H125 119.6 .
C124 C125 C126 120.8(7) .
C126 C125 H125 119.6 .
C121 C126 C130 120.7(6) .
C125 C126 C121 119.9(6) .
C125 C126 C130 119.4(6) .
C122 C127 H127 107.1 .
C122 C127 C128 112.3(6) .
C122 C127 C129 110.6(6) .
C128 C127 H127 107.1 .
C129 C127 H127 107.1 .
C129 C127 C128 112.5(7) .
C127 C128 H12D 109.5 .
C127 C128 H12E 109.5 .
C127 C128 H12F 109.5 .
H12D C128 H12E 109.5 .
H12D C128 H12F 109.5 .
H12E C128 H12F 109.5 .
C127 C129 H12G 109.5 .
C127 C129 H12H 109.5 .
C127 C129 H12I 109.5 .
H12G C129 H12H 109.5 .
H12G C129 H12I 109.5 .
H12H C129 H12I 109.5 .
C126 C130 H130 107.6 .
C126 C130 C131 112.5(5) .
C126 C130 C132 112.6(5) .
C131 C130 H130 107.6 .
C132 C130 H130 107.6 .
C132 C130 C131 108.7(5) .
C130 C131 H13A 109.5 .
C130 C131 H13B 109.5 .
C130 C131 H13C 109.5 .
H13A C131 H13B 109.5 .
H13A C131 H13C 109.5 .
H13B C131 H13C 109.5 .
C130 C132 H13D 109.5 .
C130 C132 H13E 109.5 .
C130 C132 H13F 109.5 .
H13D C132 H13E 109.5 .
H13D C132 H13F 109.5 .
H13E C132 H13F 109.5 .
C134 C133 N9 118.5(6) .
C138 C133 C134 120.9(7) .
C138 C133 N9 120.6(7) .
C133 C134 C139 121.5(7) .
C135 C134 C133 117.2(7) .
C135 C134 C139 121.2(8) .
C134 C135 H135 118.2 .
C136 C135 C134 123.6(9) .
C136 C135 H135 118.2 .
C135 C136 H136 120.0 .
C135 C136 C137 120.0(9) .
C137 C136 H136 120.0 .
C136 C137 H137 120.3 .
C138 C137 C136 119.4(8) .
C138 C137 H137 120.3 .
C133 C138 C142 120.0(8) .
C137 C138 C133 118.6(8) .
C137 C138 C142 121.4(8) .
C134 C139 H139 108.1 .
C134 C139 C140 111.4(6) .
C134 C139 C141 110.8(6) .
C140 C139 H139 108.1 .
C141 C139 H139 108.1 .
C141 C139 C140 110.2(6) .
C139 C140 H14A 109.5 .
C139 C140 H14B 109.5 .
C139 C140 H14C 109.5 .
H14A C140 H14B 109.5 .
H14A C140 H14C 109.5 .
H14B C140 H14C 109.5 .
C139 C141 H14D 109.5 .
C139 C141 H14E 109.5 .
C139 C141 H14F 109.5 .
H14D C141 H14E 109.5 .
H14D C141 H14F 109.5 .
H14E C141 H14F 109.5 .
C138 C142 H142 107.0 .
C138 C142 C143 110.1(9) .
C138 C142 C144 110.2(8) .
C143 C142 H142 107.0 .
C144 C142 H142 107.0 .
C144 C142 C143 115.1(10) .
C142 C143 H14G 109.5 .
C142 C143 H14H 109.5 .
C142 C143 H14I 109.5 .
H14G C143 H14H 109.5 .
H14G C143 H14I 109.5 .
H14H C143 H14I 109.5 .
C142 C144 H14J 109.5 .
C142 C144 H14K 109.5 .
C142 C144 H14L 109.5 .
H14J C144 H14K 109.5 .
H14J C144 H14L 109.5 .
H14K C144 H14L 109.5 .
C146 C145 C150 119.8(7) .
C146 C145 N10 121.6(6) .
C150 C145 N10 118.6(6) .
C145 C146 C147 118.7(8) .
C145 C146 C151 120.8(7) .
C147 C146 C151 120.5(8) .
C146 C147 H147 119.3 .
C148 C147 C146 121.4(9) .
C148 C147 H147 119.3 .
C147 C148 H148 120.1 .
C149 C148 C147 119.7(9) .
C149 C148 H148 120.1 .
C148 C149 H149 119.3 .
C148 C149 C150 121.4(9) .
C150 C149 H149 119.3 .
C145 C150 C154 120.0(7) .
C149 C150 C145 118.9(8) .
C149 C150 C154 121.0(8) .
C146 C151 H151 108.5 .
C146 C151 C152 111.7(7) .
C146 C151 C153 111.1(6) .
C152 C151 H151 108.5 .
C152 C151 C153 108.4(6) .
C153 C151 H151 108.5 .
C151 C152 H15A 109.5 .
C151 C152 H15B 109.5 .
C151 C152 H15C 109.5 .
H15A C152 H15B 109.5 .
H15A C152 H15C 109.5 .
H15B C152 H15C 109.5 .
C151 C153 H15D 109.5 .
C151 C153 H15E 109.5 .
C151 C153 H15F 109.5 .
H15D C153 H15E 109.5 .
H15D C153 H15F 109.5 .
H15E C153 H15F 109.5 .
C150 C154 H154 107.3 .
C150 C154 C155 114.0(8) .
C150 C154 C156 111.8(8) .
C155 C154 H154 107.3 .
C155 C154 C156 108.8(8) .
C156 C154 H154 107.3 .
C154 C155 H15G 109.5 .
C154 C155 H15H 109.5 .
C154 C155 H15I 109.5 .
H15G C155 H15H 109.5 .
H15G C155 H15I 109.5 .
H15H C155 H15I 109.5 .
C154 C156 H15J 109.5 .
C154 C156 H15K 109.5 .
C154 C156 H15L 109.5 .
H15J C156 H15K 109.5 .
H15J C156 H15L 109.5 .
H15K C156 H15L 109.5 .
C158 C157 N11 118.5(5) .
C162 C157 C158 121.9(6) .
C162 C157 N11 119.6(5) .
C157 C158 C178 121.6(6) .
C159 C158 C157 116.8(6) .
C159 C158 C178 121.6(6) .
C158 C159 H159 119.6 .
C160 C159 C158 120.8(7) .
C160 C159 H159 119.6 .
C159 C160 H160 119.6 .
C161 C160 C159 120.9(7) .
C161 C160 H160 119.6 .
C160 C161 H161 119.6 .
C160 C161 C162 120.9(7) .
C162 C161 H161 119.6 .
C157 C162 C161 118.7(6) .
C157 C162 C163 120.1(6) .
C161 C162 C163 121.1(6) .
C162 C163 H163 108.1 .
C162 C163 C165 111.9(6) .
C164 C163 C162 109.4(6) .
C164 C163 H163 108.1 .
C164 C163 C165 111.2(6) .
C165 C163 H163 108.1 .
C163 C164 H16A 109.5 .
C163 C164 H16B 109.5 .
C163 C164 H16C 109.5 .
H16A C164 H16B 109.5 .
H16A C164 H16C 109.5 .
H16B C164 H16C 109.5 .
C163 C165 H16D 109.5 .
C163 C165 H16E 109.5 .
C163 C165 H16F 109.5 .
H16D C165 H16E 109.5 .
H16D C165 H16F 109.5 .
H16E C165 H16F 109.5 .
C167 C166 C171 119.8(5) .
C167 C166 N12 120.6(5) .
N12 C166 C171 119.5(6) .
C166 C167 C168 120.2(6) .
C166 C167 C172 118.5(6) .
C168 C167 C172 121.2(6) .
C167 C168 H168 119.9 .
C169 C168 C167 120.2(7) .
C169 C168 H168 119.9 .
C168 C169 H169 120.1 .
C170 C169 C168 119.9(7) .
C170 C169 H169 120.1 .
C169 C170 H170 118.3 .
C169 C170 C171 123.3(7) .
C171 C170 H170 118.3 .
C166 C171 C175 121.4(5) .
C170 C171 C166 116.7(6) .
C170 C171 C175 121.7(6) .
C167 C172 H172 106.8 .
C167 C172 C173 110.3(5) .
C167 C172 C174 115.0(6) .
C173 C172 H172 106.8 .
C174 C172 H172 106.8 .
C174 C172 C173 110.7(7) .
C172 C173 H17A 109.5 .
C172 C173 H17B 109.5 .
C172 C173 H17C 109.5 .
H17A C173 H17B 109.5 .
H17A C173 H17C 109.5 .
H17B C173 H17C 109.5 .
C172 C174 H17D 109.5 .
C172 C174 H17E 109.5 .
C172 C174 H17F 109.5 .
H17D C174 H17E 109.5 .
H17D C174 H17F 109.5 .
H17E C174 H17F 109.5 .
C171 C175 H175 106.1 .
C171 C175 C177 113.5(6) .
C176 C175 C171 111.1(6) .
C176 C175 H175 106.1 .
C176 C175 C177 113.2(8) .
C177 C175 H175 106.1 .
C175 C176 H17G 109.5 .
C175 C176 H17H 109.5 .
C175 C176 H17I 109.5 .
H17G C176 H17H 109.5 .
H17G C176 H17I 109.5 .
H17H C176 H17I 109.5 .
C175 C177 H17J 109.5 .
C175 C177 H17K 109.5 .
C175 C177 H17L 109.5 .
H17J C177 H17K 109.5 .
H17J C177 H17L 109.5 .
H17K C177 H17L 109.5 .
C158 C178 H178 108.2 .
C158 C178 C179 110.2(8) .
C179 C178 H178 108.2 .
C180 C178 C158 112.0(8) .
C180 C178 H178 108.2 .
C180 C178 C179 110.0(8) .
C178 C179 H17M 109.5 .
C178 C179 H17N 109.5 .
C178 C179 H17O 109.5 .
H17M C179 H17N 109.5 .
H17M C179 H17O 109.5 .
H17N C179 H17O 109.5 .
C178 C180 H18K 109.5 .
C178 C180 H18L 109.5 .
C178 C180 H18M 109.5 .
H18K C180 H18L 109.5 .
H18K C180 H18M 109.5 .
H18L C180 H18M 109.5 .
H18A C181 H18B 109.5 .
H18A C181 H18C 109.5 .
H18B C181 H18C 109.5 .
O1 C181 H18A 109.5 .
O1 C181 H18B 109.5 .
O1 C181 H18C 109.5 .
H18D C182 H18E 108.2 .
C183 C182 H18D 109.7 .
C183 C182 H18E 109.7 .
O1 C182 H18D 109.7 .
O1 C182 H18E 109.7 .
O1 C182 C183 109.7(8) .
C182 C183 H18F 109.5 .
C182 C183 H18G 109.5 .
H18F C183 H18G 108.1 .
O2 C183 C182 110.6(8) .
O2 C183 H18F 109.5 .
O2 C183 H18G 109.5 .
H18H C184 H18I 109.5 .
H18H C184 H18J 109.5 .
H18I C184 H18J 109.5 .
O2 C184 H18H 109.5 .
O2 C184 H18I 109.5 .
O2 C184 H18J 109.5 .
H18N C185 H18O 109.5 .
H18N C185 H18P 109.5 .
H18O C185 H18P 109.5 .
O8 C185 H18N 109.5 .
O8 C185 H18O 109.5 .
O8 C185 H18P 109.5 .
H18Q C186 H18R 108.3 .
C187 C186 H18Q 109.9 .
C187 C186 H18R 109.9 .
O8 C186 H18Q 109.9 .
O8 C186 H18R 109.9 .
O8 C186 C187 108.7(5) .
C186 C187 H18S 109.8 .
C186 C187 H18T 109.8 .
H18S C187 H18T 108.2 .
O7 C187 C186 109.4(6) .
O7 C187 H18S 109.8 .
O7 C187 H18T 109.8 .
H18U C188 H18V 109.5 .
H18U C188 H18W 109.5 .
H18V C188 H18W 109.5 .
O7 C188 H18U 109.5 .
O7 C188 H18V 109.5 .
O7 C188 H18W 109.5 .
H18X C189 H18Y 109.5 .
H18X C189 H18Z 109.5 .
H18Y C189 H18Z 109.5 .
O5 C189 H18X 109.5 .
O5 C189 H18Y 109.5 .
O5 C189 H18Z 109.5 .
H19A C190 H19B 108.4 .
C191 C190 H19A 110.0 .
C191 C190 H19B 110.0 .
O5 C190 H19A 110.0 .
O5 C190 H19B 110.0 .
O5 C190 C191 108.5(6) .
C190 C191 H19C 109.8 .
C190 C191 H19D 109.8 .
H19C C191 H19D 108.3 .
O6 C191 C190 109.3(6) .
O6 C191 H19C 109.8 .
O6 C191 H19D 109.8 .
H19E C192 H19F 109.5 .
H19E C192 H19G 109.5 .
H19F C192 H19G 109.5 .
O6 C192 H19E 109.5 .
O6 C192 H19F 109.5 .
O6 C192 H19G 109.5 .
C234 C193 C193 110.5(11) 2_656
H19H C197 H19I 109.5 .
H19H C197 H19J 109.5 .
H19I C197 H19J 109.5 .
O9 C197 H19H 109.5 .
O9 C197 H19I 109.5 .
O9 C197 H19J 109.5 .
H19K C198 H19L 108.2 .
C199 C198 H19K 109.7 .
C199 C198 H19L 109.7 .
O9 C198 H19K 109.7 .
O9 C198 H19L 109.7 .
O9 C198 C199 109.7(6) .
C198 C199 H19M 109.6 .
C198 C199 H19N 109.6 .
H19M C199 H19N 108.1 .
O10 C199 C198 110.4(6) .
O10 C199 H19M 109.6 .
O10 C199 H19N 109.6 .
H20D C200 H20E 109.5 .
H20D C200 H20F 109.5 .
H20E C200 H20F 109.5 .
O10 C200 H20D 109.5 .
O10 C200 H20E 109.5 .
O10 C200 H20F 109.5 .
H20G C202 H20H 107.9 .
C203 C202 H20G 109.2 .
C203 C202 H20H 109.2 .
O11 C202 H20G 109.2 .
O11 C202 H20H 109.2 .
O11 C202 C203 112.1(7) .
C202 C203 H20I 109.2 .
C202 C203 H20J 109.2 .
H20I C203 H20J 107.9 .
O12 C203 C202 112.2(8) .
O12 C203 H20I 109.2 .
O12 C203 H20J 109.2 .
H20K C204 H20L 109.5 .
H20K C204 H20M 109.5 .
H20L C204 H20M 109.5 .
O12 C204 H20K 109.5 .
O12 C204 H20L 109.5 .
O12 C204 H20M 109.5 .
H20N C205 H20O 109.5 .
H20N C205 H20P 109.5 .
H20O C205 H20P 109.5 .
O13 C205 H20N 109.5 .
O13 C205 H20O 109.5 .
O13 C205 H20P 109.5 .
H20Q C206 H20R 108.4 .
C207 C206 H20Q 110.1 .
C207 C206 H20R 110.1 .
O13 C206 H20Q 110.1 .
O13 C206 H20R 110.1 .
O13 C206 C207 108.1(7) .
C206 C207 H20S 108.9 .
C206 C207 H20T 108.9 .
C206 C207 Na4 80.3(5) .
H20S C207 H20T 107.7 .
Na4 C207 H20S 155.2 .
Na4 C207 H20T 90.1 .
O14 C207 C206 113.6(8) .
O14 C207 H20S 108.9 .
O14 C207 H20T 108.9 .
O14 C207 Na4 47.5(3) .
H20U C208 H20V 109.5 .
H20U C208 H20W 109.5 .
H20V C208 H20W 109.5 .
O14 C208 H20U 109.5 .
O14 C208 H20V 109.5 .
O14 C208 H20W 109.5 .
H20A C209 H20B 109.5 .
H20A C209 H20C 109.5 .
H20B C209 H20C 109.5 .
O21 C209 H20A 109.5 .
O21 C209 H20B 109.5 .
O21 C209 H20C 109.5 .
H21E C210 H21F 108.2 .
C211 C210 H21E 109.7 .
C211 C210 H21F 109.7 .
O21 C210 H21E 109.7 .
O21 C210 H21F 109.7 .
O21 C210 C211 109.7(8) .
C210 C211 H21G 109.5 .
C210 C211 H21H 109.5 .
H21G C211 H21H 108.1 .
O22 C211 C210 110.6(8) .
O22 C211 H21G 109.5 .
O22 C211 H21H 109.5 .
H21I C212 H21J 109.5 .
H21I C212 H21K 109.5 .
H21J C212 H21K 109.5 .
O22 C212 H21I 109.5 .
O22 C212 H21J 109.5 .
O22 C212 H21K 109.5 .
H21A C217 H21B 107.4 .
C218 C217 H21A 108.3 .
C218 C217 H21B 108.3 .
C218 C217 O4 116.1(15) .
O4 C217 H21A 108.3 .
O4 C217 H21B 108.3 .
C217 C218 H21C 108.5 .
C217 C218 H21D 108.5 .
C217 C218 O3 115.1(18) .
H21C C218 H21D 107.5 .
O3 C218 H21C 108.5 .
O3 C218 H21D 108.5 .
H22A C220 H22B 109.5 .
H22A C220 H22C 109.5 .
H22B C220 H22C 109.5 .
O4 C220 H22A 109.5 .
O4 C220 H22B 109.5 .
O4 C220 H22C 109.5 .
C21A C221 O15 63(2) .
O15 C222 C21' 45.8(9) .
C23' C222 O15 116(2) .
C23' C222 C21' 140(2) .
O20 C226 Na2 50.9(6) .
C21' C226 Na2 75.4(12) .
C21' C226 O20 116(2) .
C26' C226 Na2 89.7(16) .
C26' C226 O20 49.5(14) .
C26' C226 C21' 165(2) .
O19A C227 C26' 111.7(15) .
C223 C229 C242 138(3) .
C223 C229 O17 116.1(19) .
O17 C229 C242 35.6(19) .
O19 C231 O19A 60.4(12) .
C193 C234 C239 111.7(9) .
C229 C242 C243 72.1(15) .
C42' C242 C229 124(4) .
C42' C242 C243 52(3) .
O17 C242 C229 67(4) .
O17 C242 C243 48(2) .
O17 C242 C42' 72(5) .
O18' C243 C242 91(9) .
O18' C243 Na2 78(3) .
O18' C243 O18 71(5) .
Na2 C243 C242 66.4(16) .
O18 C243 C242 117(3) .
O18 C243 Na2 50.6(12) .
C243 O18' O18 75(4) .
C247 C245 C249 106.4(10) .
C248 C246 C249 111.2(11) .
C245 C247 C250 121.5(14) .
C245 C249 C246 102.5(10) .
C242 C42' O17 49(2) .
C221 C21A O15 60.5(18) .
C221 C21A C21' 123(3) .
O15 C21A C21' 64.3(15) .
C229 C223 O16 109(2) .
C1 N1 C19 117.0(5) .
C1 N1 Na1 118.0(3) .
C19 N1 Na1 117.7(3) .
C2 N2 C31 119.8(4) .
C2 N2 H2 120.1 .
C2 N2 Na1 104.2(3) .
C31 N2 H2 120.1 .
C31 N2 Na1 133.4(3) .
Na1 N2 H2 21.5 .
C7 N3 C43 121.9(5) .
C8 N4 C55 125.2(4) .
C8 N4 H4 117.4 .
C55 N4 H4 117.4 .
C13 N5 C67 121.6(5) .
C13 N5 H5 119.2 .
C67 N5 H5 119.2 .
C14 N6 C79 118.9(4) .
C14 N6 H6A 120.6 .
C79 N6 H6A 120.6 .
C91 N7 C109 119.7(5) .
C91 N7 H7 120.1 .
C91 N7 Na3 102.0(3) .
C109 N7 H7 120.1 .
C109 N7 Na3 133.1(4) .
Na3 N7 H7 27.3 .
C92 N8 C121 118.2(5) .
C92 N8 Na3 111.6(3) .
C121 N8 Na3 118.4(4) .
C97 N9 H9A 119.8 .
C133 N9 C97 120.5(5) .
C133 N9 H9A 119.8 .
C98 N10 C145 121.0(5) .
C98 N10 H10 119.5 .
C145 N10 H10 119.5 .
C103 N11 C157 121.4(5) .
C103 N11 H11 119.3 .
C157 N11 H11 119.3 .
C104 N12 C166 119.6(5) .
N1 Na1 N2 61.33(15) .
N1 Na1 O2 101.16(19) .
N1 Na1 O3 164.2(4) .
N2 Na1 O3 124.5(3) .
O1 Na1 N1 118.2(2) .
O1 Na1 N2 83.98(17) .
O1 Na1 O2 70.44(18) .
O1 Na1 O3 77.6(4) .
O2 Na1 N2 137.33(19) .
O2 Na1 O3 83.4(3) .
O4 Na1 N1 105.6(3) .
O4 Na1 N2 95.2(4) .
O4 Na1 O1 128.5(3) .
O4 Na1 O2 127.4(4) .
O4 Na1 O3 60.7(5) .
C226 Na2 C243 154.7(14) .
C226 Na2 C21' 32.3(8) .
O15 Na2 C226 58.0(6) .
O15 Na2 C243 146.4(15) .
O15 Na2 O16 83.7(7) .
O15 Na2 O18 177.7(4) .
O15 Na2 O19 109.2(6) .
O15 Na2 O16' 87.2(8) .
O15 Na2 O19A 84.8(5) .
O15 Na2 C21' 26.3(6) .
O16 Na2 C226 109.8(9) .
O16 Na2 C243 85.2(11) .
O16 Na2 O18 95.8(6) .
O16 Na2 O19 161.5(8) .
O16 Na2 O16' 16.3(7) .
O16 Na2 O19A 165.1(7) .
O16 Na2 C21' 92.1(9) .
O17 Na2 C226 147.6(6) .
O17 Na2 C243 53.6(15) .
O17 Na2 O15 93.0(5) .
O17 Na2 O16 77.4(7) .
O17 Na2 O18 84.7(4) .
O17 Na2 O19 88.4(7) .
O17 Na2 O20 177.0(4) .
O17 Na2 O16' 93.1(7) .
O17 Na2 O19A 112.6(4) .
O17 Na2 C21' 119.2(7) .
O18 Na2 C226 124.3(6) .
O18 Na2 C243 31.3(15) .
O18 Na2 O19 70.8(5) .
O18 Na2 O16' 93.0(8) .
O18 Na2 O19A 96.1(4) .
O18 Na2 C21' 156.0(7) .
O19 Na2 C226 88.5(8) .
O19 Na2 C243 76.8(10) .
O19 Na2 O16' 163.5(9) .
O19 Na2 C21' 105.3(8) .
O20 Na2 C226 35.3(5) .
O20 Na2 C243 123.4(15) .
O20 Na2 O15 89.9(3) .
O20 Na2 O16 102.4(6) .
O20 Na2 O18 92.4(3) .
O20 Na2 O19 91.2(6) .
O20 Na2 O16' 86.5(7) .
O20 Na2 O19A 68.2(3) .
O20 Na2 C21' 63.7(7) .
O16' Na2 C226 98.8(10) .
O16' Na2 C243 90.9(13) .
O16' Na2 C21' 88.3(11) .
O19A Na2 C226 55.7(7) .
O19A Na2 C243 109.5(9) .
O19A Na2 O19 33.4(5) .
O19A Na2 O16' 153.4(8) .
O19A Na2 C21' 73.5(7) .
C21' Na2 C243 172.8(16) .
N8 Na3 N7 61.60(16) .
N8 Na3 O5 154.24(19) .
N8 Na3 O6 104.45(17) .
N8 Na3 O7 94.07(17) .
O5 Na3 N7 138.97(19) .
O5 Na3 O6 67.05(17) .
O5 Na3 O7 81.19(18) .
O6 Na3 N7 89.69(17) .
O6 Na3 O7 140.68(18) .
O7 Na3 N7 129.51(17) .
O8 Na3 N7 79.87(16) .
O8 Na3 N8 110.07(18) .
O8 Na3 O5 91.61(17) .
O8 Na3 O6 132.88(19) .
O8 Na3 O7 67.58(16) .
O9 Na4 C207 92.4(2) .
O9 Na4 O10 70.56(16) .
O9 Na4 O11 99.05(19) .
O9 Na4 O12 161.3(2) .
O9 Na4 O13 102.8(2) .
O9 Na4 O14 96.93(18) .
O10 Na4 C207 132.6(2) .
O10 Na4 O12 99.85(19) .
O10 Na4 O14 156.8(2) .
O11 Na4 C207 111.7(2) .
O11 Na4 O10 114.4(2) .
O11 Na4 O12 69.7(2) .
O11 Na4 O13 150.3(2) .
O11 Na4 O14 86.25(19) .
O12 Na4 C207 105.5(3) .
O13 Na4 C207 48.0(2) .
O13 Na4 O10 91.9(2) .
O13 Na4 O12 93.3(2) .
O13 Na4 O14 71.44(19) .
O14 Na4 C207 25.5(2) .
O14 Na4 O12 97.1(2) .
C181 O1 Na1 127.3(4) .
C182 O1 C181 109.7(6) .
C182 O1 Na1 113.2(5) .
C183 O2 C184 110.1(6) .
C183 O2 Na1 108.5(5) .
C184 O2 Na1 126.2(5) .
C218 O3 C219 87.6(14) .
C218 O3 Na1 103.9(14) .
C219 O3 Na1 132.1(12) .
C217 O4 Na1 122.2(15) .
C220 O4 C217 112.4(16) .
C220 O4 Na1 123.7(9) .
C189 O5 C190 110.4(6) .
C189 O5 Na3 117.7(4) .
C190 O5 Na3 115.5(5) .
C191 O6 C192 112.1(5) .
C191 O6 Na3 115.5(4) .
C192 O6 Na3 126.3(4) .
C187 O7 C188 111.5(6) .
C187 O7 Na3 97.6(4) .
C188 O7 Na3 124.7(4) .
C185 O8 Na3 128.1(4) .
C186 O8 C185 111.0(5) .
C186 O8 Na3 118.5(4) .
C197 O9 C198 108.7(5) .
C197 O9 Na4 124.8(4) .
C198 O9 Na4 113.9(4) .
C199 O10 Na4 109.6(4) .
C200 O10 C199 110.8(5) .
C200 O10 Na4 132.6(4) .
C201 O11 Na4 127.4(5) .
C202 O11 C201 113.0(7) .
C202 O11 Na4 115.2(5) .
C203 O12 C204 112.9(7) .
C203 O12 Na4 111.4(6) .
C204 O12 Na4 121.7(5) .
C205 O13 C206 115.5(7) .
C205 O13 Na4 126.8(5) .
C206 O13 Na4 113.0(5) .
C207 O14 Na4 107.0(5) .
C208 O14 C207 112.6(6) .
C208 O14 Na4 122.4(4) .
C221 O15 C222 103(3) .
C221 O15 C21A 57.0(18) .
C221 O15 Na2 131(2) .
C221 O15 C21' 119(2) .
C222 O15 Na2 105.3(11) .
C21A O15 C222 99.2(17) .
C21A O15 Na2 149.5(16) .
C21A O15 C21' 63.5(15) .
C21' O15 C222 73.7(17) .
C21' O15 Na2 106.3(13) .
C223 O16 Na2 113.7(12) .
C223 O16 C23' 95(2) .
O16' O16 C223 126(3) .
O16' O16 Na2 121(3) .
O16' O16 C23' 70(3) .
C23' O16 Na2 106.9(12) .
C229 O17 Na2 107.5(10) .
C242 O17 C229 78(5) .
C242 O17 C42' 59(5) .
C242 O17 Na2 167(3) .
C42' O17 C229 122(2) .
C42' O17 Na2 124(3) .
C243 O18 Na2 98(2) .
O18' O18 C243 35(3) .
O18' O18 Na2 97(2) .
C244 O18 C243 133(3) .
C244 O18 O18' 113(4) .
C244 O18 Na2 124.5(11) .
C231 O19 C24A 114(2) .
C231 O19 Na2 130.4(14) .
C231 O19 O19A 65.5(11) .
C24A O19 Na2 111.1(19) .
O19A O19 C24A 123(2) .
O19A O19 Na2 73.2(11) .
C226 O20 Na2 93.8(9) .
C233 O20 C226 96.9(12) .
C233 O20 Na2 126.8(11) .
C26' O20 C226 43.5(14) .
C26' O20 C233 101.3(15) .
C26' O20 Na2 121.2(11) .
C210 O21 C209 110.4(8) .
C211 O22 C212 113.3(8) .
O16 O16' Na2 43(2) .
O16 O16' C23' 77(3) .
C23' O16' Na2 86.1(19) .
C227 O19A Na2 107.9(10) .
C231 O19A C227 120.7(14) .
C231 O19A Na2 121.0(9) .
O19 O19A C227 121.5(15) .
O19 O19A C231 54.0(10) .
O19 O19A Na2 73.4(10) .
C222 C21' Na2 78.2(12) .
C226 C21' C222 127(2) .
C226 C21' Na2 72.3(11) .
C21A C21' C222 86(2) .
C21A C21' C226 138(3) .
C21A C21' Na2 94.8(16) .
C21A C21' O15 52.2(14) .
O15 C21' C222 60.5(16) .
O15 C21' C226 117.8(18) .
O15 C21' Na2 47.4(9) .
C222 C23' O16 115.9(18) .
C222 C23' O16' 133(2) .
O16' C23' O16 32.9(9) .
C226 C26' C227 110(2) .
C226 C26' O20 87(2) .
O20 C26' C227 99.8(19) .

loop_
_geom_bond_atom_site_label_1
_geom_bond_atom_site_label_2
_geom_bond_distance
_geom_bond_site_symmetry_2
C1 C2 1.447(7) .
C1 C6 1.394(7) .
C1 N1 1.367(7) .
C2 C3 1.362(7) .
C2 N2 1.421(6) .
C3 H3 0.9500 .
C3 C4 1.408(7) .
C4 C5 1.423(7) .
C4 C17 1.459(7) .
C5 C6 1.412(7) .
C5 C11 1.463(7) .
C6 H6 0.9500 .
C7 C8 1.410(7) .
C7 C12 1.406(7) .
C7 N3 1.353(6) .
C8 C9 1.374(7) .
C8 N4 1.401(6) .
C9 H9 0.9500 .
C9 C10 1.432(7) .
C10 C11 1.400(7) .
C10 C16 1.459(7) .
C11 C12 1.416(7) .
C12 H12 0.9500 .
C13 C14 1.428(7) .
C13 C18 1.370(7) .
C13 N5 1.412(6) .
C14 C15 1.369(7) .
C14 N6 1.425(6) .
C15 H15 0.9500 .
C15 C16 1.403(7) .
C16 C17 1.422(7) .
C17 C18 1.408(7) .
C18 H18 0.9500 .
C19 C20 1.409(8) .
C19 C24 1.417(8) .
C19 N1 1.423(7) .
C20 C21 1.403(8) .
C20 C25 1.507(9) .
C21 H21 0.9500 .
C21 C22 1.357(10) .
C22 H22 0.9500 .
C22 C23 1.378(10) .
C23 H23 0.9500 .
C23 C24 1.370(8) .
C24 C28 1.517(9) .
C25 H25 1.0000 .
C25 C26 1.524(9) .
C25 C27 1.513(8) .
C26 H26A 0.9800 .
C26 H26B 0.9800 .
C26 H26C 0.9800 .
C27 H27A 0.9800 .
C27 H27B 0.9800 .
C27 H27C 0.9800 .
C28 H28 1.0000 .
C28 C29 1.490(9) .
C28 C30 1.533(9) .
C29 H29A 0.9800 .
C29 H29B 0.9800 .
C29 H29C 0.9800 .
C30 H30A 0.9800 .
C30 H30B 0.9800 .
C30 H30C 0.9800 .
C31 C32 1.402(8) .
C31 C36 1.408(8) .
C31 N2 1.431(7) .
C32 C33 1.399(8) .
C32 C37 1.520(9) .
C33 H33 0.9500 .
C33 C34 1.344(9) .
C34 H34 0.9500 .
C34 C35 1.381(9) .
C35 H35 0.9500 .
C35 C36 1.388(8) .
C36 C40 1.513(8) .
C37 H37 1.0000 .
C37 C38 1.504(9) .
C37 C39 1.518(9) .
C38 H38A 0.9800 .
C38 H38B 0.9800 .
C38 H38C 0.9800 .
C39 H39A 0.9800 .
C39 H39B 0.9800 .
C39 H39C 0.9800 .
C40 H40 1.0000 .
C40 C41 1.532(8) .
C40 C42 1.540(8) .
C41 H41A 0.9800 .
C41 H41B 0.9800 .
C41 H41C 0.9800 .
C42 H42A 0.9800 .
C42 H42B 0.9800 .
C42 H42C 0.9800 .
C43 C44 1.388(8) .
C43 C48 1.415(9) .
C43 N3 1.403(7) .
C44 C45 1.412(9) .
C44 C49 1.539(10) .
C45 H45 0.9500 .
C45 C46 1.381(11) .
C46 H46 0.9500 .
C46 C47 1.347(10) .
C47 H47 0.9500 .
C47 C48 1.390(9) .
C48 C52 1.483(9) .
C49 H49 1.0000 .
C49 C50 1.491(10) .
C49 C51 1.460(9) .
C50 H50A 0.9800 .
C50 H50B 0.9800 .
C50 H50C 0.9800 .
C51 H51A 0.9800 .
C51 H51B 0.9800 .
C51 H51C 0.9800 .
C52 H52 1.0000 .
C52 C53 1.511(9) .
C52 C54 1.505(9) .
C53 H53A 0.9800 .
C53 H53B 0.9800 .
C53 H53C 0.9800 .
C54 H54A 0.9800 .
C54 H54B 0.9800 .
C54 H54C 0.9800 .
C55 C56 1.405(8) .
C55 C60 1.407(8) .
C55 N4 1.416(7) .
C56 C57 1.413(9) .
C56 C62 1.517(9) .
C57 H57 0.9500 .
C57 C58 1.360(10) .
C58 H58 0.9500 .
C58 C59 1.365(9) .
C59 H59 0.9500 .
C59 C60 1.386(8) .
C60 C64 1.516(9) .
C61 H61A 0.9800 .
C61 H61B 0.9800 .
C61 H61C 0.9800 .
C61 C62 1.560(9) .
C62 H62 1.0000 .
C62 C63 1.543(8) .
C63 H63A 0.9800 .
C63 H63B 0.9800 .
C63 H63C 0.9800 .
C64 H64 1.0000 .
C64 C65 1.533(9) .
C64 C66 1.500(9) .
C65 H65A 0.9800 .
C65 H65B 0.9800 .
C65 H65C 0.9800 .
C66 H66A 0.9800 .
C66 H66B 0.9800 .
C66 H66C 0.9800 .
C67 C68 1.403(8) .
C67 C72 1.407(8) .
C67 N5 1.425(7) .
C68 C69 1.408(8) .
C68 C76 1.500(10) .
C69 H69 0.9500 .
C69 C70 1.351(9) .
C70 H70 0.9500 .
C70 C71 1.393(10) .
C71 H71 0.9500 .
C71 C72 1.385(8) .
C72 C73 1.525(9) .
C73 H73 1.0000 .
C73 C74 1.511(9) .
C73 C75 1.551(9) .
C74 H74A 0.9800 .
C74 H74B 0.9800 .
C74 H74C 0.9800 .
C75 H75A 0.9800 .
C75 H75B 0.9800 .
C75 H75C 0.9800 .
C76 H76 1.0000 .
C76 C77 1.503(10) .
C76 C78 1.501(11) .
C77 H77A 0.9800 .
C77 H77B 0.9800 .
C77 H77C 0.9800 .
C78 H78A 0.9800 .
C78 H78B 0.9800 .
C78 H78C 0.9800 .
C79 C80 1.416(8) .
C79 C84 1.417(8) .
C79 N6 1.431(7) .
C80 C81 1.387(8) .
C80 C85 1.515(8) .
C81 H81 0.9500 .
C81 C82 1.380(9) .
C82 H82 0.9500 .
C82 C83 1.366(10) .
C83 H83 0.9500 .
C83 C84 1.384(9) .
C84 C90 1.493(9) .
C85 H85 1.0000 .
C85 C86 1.519(8) .
C85 C87 1.552(8) .
C86 H86A 0.9800 .
C86 H86B 0.9800 .
C86 H86C 0.9800 .
C87 H87A 0.9800 .
C87 H87B 0.9800 .
C87 H87C 0.9800 .
C88 H88A 0.9800 .
C88 H88B 0.9800 .
C88 H88C 0.9800 .
C88 C90 1.538(9) .
C89 H89A 0.9800 .
C89 H89B 0.9800 .
C89 H89C 0.9800 .
C89 C90 1.523(9) .
C90 H90 1.0000 .
C91 C92 1.433(7) .
C91 C96 1.361(7) .
C91 N7 1.404(6) .
C92 C93 1.397(7) .
C92 N8 1.364(6) .
C93 H93 0.9500 .
C93 C94 1.408(7) .
C94 C95 1.425(7) .
C94 C101 1.448(7) .
C95 C96 1.431(7) .
C95 C106 1.443(7) .
C96 H96 0.9500 .
C97 C98 1.413(8) .
C97 C102 1.374(7) .
C97 N9 1.434(7) .
C98 C99 1.386(8) .
C98 N10 1.416(7) .
C99 H99 0.9500 .
C99 C100 1.402(7) .
C100 C101 1.403(7) .
C100 C107 1.450(7) .
C101 C102 1.425(7) .
C102 H102 0.9500 .
C103 C104 1.443(7) .
C103 C108 1.385(8) .
C103 N11 1.393(7) .
C104 C105 1.378(7) .
C104 N12 1.361(7) .
C105 H105 0.9500 .
C105 C106 1.422(7) .
C106 C107 1.409(7) .
C107 C108 1.422(7) .
C108 H108 0.9500 .
C109 C110 1.393(9) .
C109 C114 1.401(9) .
C109 N7 1.448(7) .
C110 C111 1.397(9) .
C110 C115 1.500(9) .
C111 H111 0.9500 .
C111 C112 1.376(10) .
C112 H112 0.9500 .
C112 C113 1.372(10) .
C113 H113 0.9500 .
C113 C114 1.414(9) .
C114 C118 1.481(9) .
C115 H115 1.0000 .
C115 C116 1.539(8) .
C115 C117 1.548(9) .
C116 H11A 0.9800 .
C116 H11B 0.9800 .
C116 H11C 0.9800 .
C117 H11D 0.9800 .
C117 H11E 0.9800 .
C117 H11F 0.9800 .
C118 H118 1.0000 .
C118 C119 1.512(9) .
C118 C120 1.533(9) .
C119 H11G 0.9800 .
C119 H11H 0.9800 .
C119 H11I 0.9800 .
C120 H12A 0.9800 .
C120 H12B 0.9800 .
C120 H12C 0.9800 .
C121 C122 1.417(8) .
C121 C126 1.395(8) .
C121 N8 1.434(7) .
C122 C123 1.386(9) .
C122 C127 1.510(9) .
C123 H123 0.9500 .
C123 C124 1.373(10) .
C124 H124 0.9500 .
C124 C125 1.369(10) .
C125 H125 0.9500 .
C125 C126 1.380(9) .
C126 C130 1.520(8) .
C127 H127 1.0000 .
C127 C128 1.521(9) .
C127 C129 1.510(10) .
C128 H12D 0.9800 .
C128 H12E 0.9800 .
C128 H12F 0.9800 .
C129 H12G 0.9800 .
C129 H12H 0.9800 .
C129 H12I 0.9800 .
C130 H130 1.0000 .
C130 C131 1.532(8) .
C130 C132 1.528(8) .
C131 H13A 0.9800 .
C131 H13B 0.9800 .
C131 H13C 0.9800 .
C132 H13D 0.9800 .
C132 H13E 0.9800 .
C132 H13F 0.9800 .
C133 C134 1.416(9) .
C133 C138 1.404(9) .
C133 N9 1.428(8) .
C134 C135 1.373(10) .
C134 C139 1.500(10) .
C135 H135 0.9500 .
C135 C136 1.334(11) .
C136 H136 0.9500 .
C136 C137 1.413(12) .
C137 H137 0.9500 .
C137 C138 1.398(11) .
C138 C142 1.493(11) .
C139 H139 1.0000 .
C139 C140 1.536(9) .
C139 C141 1.532(9) .
C140 H14A 0.9800 .
C140 H14B 0.9800 .
C140 H14C 0.9800 .
C141 H14D 0.9800 .
C141 H14E 0.9800 .
C141 H14F 0.9800 .
C142 H142 1.0000 .
C142 C143 1.588(13) .
C142 C144 1.532(14) .
C143 H14G 0.9800 .
C143 H14H 0.9800 .
C143 H14I 0.9800 .
C144 H14J 0.9800 .
C144 H14K 0.9800 .
C144 H14L 0.9800 .
C145 C146 1.395(10) .
C145 C150 1.421(9) .
C145 N10 1.425(8) .
C146 C147 1.396(10) .
C146 C151 1.506(10) .
C147 H147 0.9500 .
C147 C148 1.375(12) .
C148 H148 0.9500 .
C148 C149 1.369(12) .
C149 H149 0.9500 .
C149 C150 1.381(10) .
C150 C154 1.521(11) .
C151 H151 1.0000 .
C151 C152 1.539(10) .
C151 C153 1.556(9) .
C152 H15A 0.9800 .
C152 H15B 0.9800 .
C152 H15C 0.9800 .
C153 H15D 0.9800 .
C153 H15E 0.9800 .
C153 H15F 0.9800 .
C154 H154 1.0000 .
C154 C155 1.522(11) .
C154 C156 1.559(12) .
C155 H15G 0.9800 .
C155 H15H 0.9800 .
C155 H15I 0.9800 .
C156 H15J 0.9800 .
C156 H15K 0.9800 .
C156 H15L 0.9800 .
C157 C158 1.416(9) .
C157 C162 1.383(8) .
C157 N11 1.429(7) .
C158 C159 1.403(9) .
C158 C178 1.509(10) .
C159 H159 0.9500 .
C159 C160 1.388(10) .
C160 H160 0.9500 .
C160 C161 1.354(9) .
C161 H161 0.9500 .
C161 C162 1.392(8) .
C162 C163 1.525(9) .
C163 H163 1.0000 .
C163 C164 1.518(10) .
C163 C165 1.530(10) .
C164 H16A 0.9800 .
C164 H16B 0.9800 .
C164 H16C 0.9800 .
C165 H16D 0.9800 .
C165 H16E 0.9800 .
C165 H16F 0.9800 .
C166 C167 1.386(8) .
C166 C171 1.444(8) .
C166 N12 1.408(7) .
C167 C168 1.407(9) .
C167 C172 1.514(9) .
C168 H168 0.9500 .
C168 C169 1.379(9) .
C169 H169 0.9500 .
C169 C170 1.355(9) .
C170 H170 0.9500 .
C170 C171 1.401(8) .
C171 C175 1.499(9) .
C172 H172 1.0000 .
C172 C173 1.542(9) .
C172 C174 1.523(9) .
C173 H17A 0.9800 .
C173 H17B 0.9800 .
C173 H17C 0.9800 .
C174 H17D 0.9800 .
C174 H17E 0.9800 .
C174 H17F 0.9800 .
C175 H175 1.0000 .
C175 C176 1.495(10) .
C175 C177 1.529(9) .
C176 H17G 0.9800 .
C176 H17H 0.9800 .
C176 H17I 0.9800 .
C177 H17J 0.9800 .
C177 H17K 0.9800 .
C177 H17L 0.9800 .
C178 H178 1.0000 .
C178 C179 1.516(12) .
C178 C180 1.479(12) .
C179 H17M 0.9800 .
C179 H17N 0.9800 .
C179 H17O 0.9800 .
C180 H18K 0.9800 .
C180 H18L 0.9800 .
C180 H18M 0.9800 .
C181 H18A 0.9800 .
C181 H18B 0.9800 .
C181 H18C 0.9800 .
C181 O1 1.432(8) .
C182 H18D 0.9900 .
C182 H18E 0.9900 .
C182 C183 1.504(11) .
C182 O1 1.423(9) .
C183 H18F 0.9900 .
C183 H18G 0.9900 .
C183 O2 1.377(9) .
C184 H18H 0.9800 .
C184 H18I 0.9800 .
C184 H18J 0.9800 .
C184 O2 1.428(8) .
C185 H18N 0.9800 .
C185 H18O 0.9800 .
C185 H18P 0.9800 .
C185 O8 1.453(8) .
C186 H18Q 0.9900 .
C186 H18R 0.9900 .
C186 C187 1.484(10) .
C186 O8 1.436(7) .
C187 H18S 0.9900 .
C187 H18T 0.9900 .
C187 O7 1.429(8) .
C188 H18U 0.9800 .
C188 H18V 0.9800 .
C188 H18W 0.9800 .
C188 O7 1.435(8) .
C189 H18X 0.9800 .
C189 H18Y 0.9800 .
C189 H18Z 0.9800 .
C189 O5 1.423(8) .
C190 H19A 0.9900 .
C190 H19B 0.9900 .
C190 C191 1.486(10) .
C190 O5 1.438(9) .
C191 H19C 0.9900 .
C191 H19D 0.9900 .
C191 O6 1.418(8) .
C192 H19E 0.9800 .
C192 H19F 0.9800 .
C192 H19G 0.9800 .
C192 O6 1.440(7) .
C193 C193 1.59(2) 2_656
C193 C234 1.394(13) .
C197 H19H 0.9800 .
C197 H19I 0.9800 .
C197 H19J 0.9800 .
C197 O9 1.429(8) .
C198 H19K 0.9900 .
C198 H19L 0.9900 .
C198 C199 1.459(9) .
C198 O9 1.439(7) .
C199 H19M 0.9900 .
C199 H19N 0.9900 .
C199 O10 1.419(8) .
C200 H20D 0.9800 .
C200 H20E 0.9800 .
C200 H20F 0.9800 .
C200 O10 1.389(7) .
C201 O11 1.454(9) .
C202 H20G 0.9900 .
C202 H20H 0.9900 .
C202 C203 1.496(12) .
C202 O11 1.422(9) .
C203 H20I 0.9900 .
C203 H20J 0.9900 .
C203 O12 1.340(10) .
C204 H20K 0.9800 .
C204 H20L 0.9800 .
C204 H20M 0.9800 .
C204 O12 1.409(9) .
C205 H20N 0.9800 .
C205 H20O 0.9800 .
C205 H20P 0.9800 .
C205 O13 1.401(9) .
C206 H20Q 0.9900 .
C206 H20R 0.9900 .
C206 C207 1.478(11) .
C206 O13 1.414(8) .
C207 H20S 0.9900 .
C207 H20T 0.9900 .
C207 Na4 3.127(9) .
C207 O14 1.406(9) .
C208 H20U 0.9800 .
C208 H20V 0.9800 .
C208 H20W 0.9800 .
C208 O14 1.393(8) .
C209 H20A 0.9800 .
C209 H20B 0.9800 .
C209 H20C 0.9800 .
C209 O21 1.441(11) .
C210 H21E 0.9900 .
C210 H21F 0.9900 .
C210 C211 1.460(12) .
C210 O21 1.389(10) .
C211 H21G 0.9900 .
C211 H21H 0.9900 .
C211 O22 1.399(9) .
C212 H21I 0.9800 .
C212 H21J 0.9800 .
C212 H21K 0.9800 .
C212 O22 1.429(10) .
C217 H21A 0.9900 .
C217 H21B 0.9900 .
C217 C218 1.25(2) .
C217 O4 1.457(19) .
C218 H21C 0.9900 .
C218 H21D 0.9900 .
C218 O3 1.46(2) .
C219 O3 1.61(4) .
C220 H22A 0.9800 .
C220 H22B 0.9800 .
C220 H22C 0.9800 .
C220 O4 1.357(19) .
C221 C21A 1.17(4) .
C221 O15 1.22(3) .
C222 O15 1.720(19) .
C222 C21' 1.90(4) .
C222 C23' 1.60(3) .
C226 Na2 3.02(2) .
C226 O20 1.74(2) .
C226 C21' 1.69(4) .
C226 C26' 1.20(3) .
C227 O19A 1.51(2) .
C227 C26' 1.52(3) .
C229 C242 1.82(8) .
C229 C223 1.42(4) .
C229 O17 1.71(3) .
C231 O19 1.297(19) .
C231 O19A 1.459(15) .
C233 O20 1.402(16) .
C234 C239 1.399(15) .
C242 C243 3.13(9) .
C242 C42' 1.22(9) .
C242 O17 1.08(4) .
C243 O18' 0.95(8) .
C243 Na2 3.08(3) .
C243 O18 1.62(5) .
O18' O18 1.58(5) .
C245 C247 1.451(16) .
C245 C249 1.504(19) .
C246 C248 1.388(17) .
C246 C249 1.525(15) .
C247 C250 1.63(3) .
C42' O17 1.36(3) .
C21A O15 1.242(19) .
C21A C21' 1.41(3) .
C24A O19 1.43(3) .
C223 O16 1.56(3) .
N1 Na1 2.381(5) .
N2 H2 0.8800 .
N2 Na1 2.806(5) .
N4 H4 0.8800 .
N5 H5 0.8800 .
N6 H6A 0.8800 .
N7 H7 0.8800 .
N7 Na3 2.726(5) .
N8 Na3 2.404(5) .
N9 H9A 0.8800 .
N10 H10 0.8800 .
N11 H11 0.8800 .
Na1 O1 2.351(5) .
Na1 O2 2.509(6) .
Na1 O3 2.996(18) .
Na1 O4 2.306(13) .
Na2 O15 2.348(9) .
Na2 O16 2.352(14) .
Na2 O17 2.338(13) .
Na2 O18 2.406(8) .
Na2 O19 2.43(2) .
Na2 O20 2.346(9) .
Na2 O16' 2.97(3) .
Na2 O19A 2.427(11) .
Na2 C21' 3.06(3) .
Na3 O5 2.410(5) .
Na3 O6 2.490(5) .
Na3 O7 2.662(5) .
Na3 O8 2.368(5) .
Na4 O9 2.367(5) .
Na4 O10 2.408(5) .
Na4 O11 2.371(6) .
Na4 O12 2.431(6) .
Na4 O13 2.398(6) .
Na4 O14 2.412(5) .
O15 C21' 1.42(3) .
O16 O16' 0.97(2) .
O16 C23' 1.74(3) .
O18 C244 1.39(2) .
O19 O19A 1.39(2) .
O20 C26' 1.33(2) .
O16' C23' 1.68(5) .
